data_7135746
loop_
_publ_author_name
'Schubert, Emeric'
'Hadlington, Terrance J.'

_publ_section_title
;
 Ge<sup>II</sup>-H/Si<sup>IV</sup>-H dehydrocoupling and cycloaddition
 chemistry of a Ni<sup>0</sup> bis(hydridogermylene) complex.
;
_journal_issue 36
_journal_name_full 'Chemical communications (Cambridge, England)'
_journal_page_first 9272
_journal_page_last 9276
_journal_paper_doi 10.1039/d6cc00444j
_journal_volume 62
_journal_year 2026
_chemical_formula_moiety 'C62 H88 Ge2 N2 Ni P2 Si2'
_chemical_formula_sum 'C62 H88 Ge2 N2 Ni P2 Si2'
_chemical_formula_weight 1183.35
_space_group_crystal_system monoclinic
_space_group_IT_number 14
_space_group_name_Hall '-P 2ybc'
_space_group_name_H-M_alt 'P 1 21/c 1'
_atom_sites_solution_hydrogens mixed
_audit_creation_method SHELXL-2018/3
_audit_update_record
;
2025-05-21 deposited with the CCDC.	2026-04-17 downloaded from the CCDC.
;
_cell_angle_alpha 90
_cell_angle_beta 116.12(3)
_cell_angle_gamma 90
_cell_formula_units_Z 8
_cell_length_a 19.381(4)
_cell_length_b 41.341(8)
_cell_length_c 17.115(3)
_cell_measurement_reflns_used 2000
_cell_measurement_temperature 150(2)
_cell_measurement_theta_max 32.50
_cell_measurement_theta_min 1.92
_cell_volume 12313(5)
_computing_structure_refinement 'SHELXL-2018/3 (Sheldrick, 2018)'
_computing_structure_solution 'SHELXT 2018/2 (Sheldrick, 2018)'
_diffrn_ambient_temperature 150(2)
_diffrn_detector Pilatus300K
_diffrn_detector_area_resol_mean 5.81
_diffrn_measured_fraction_theta_full 0.994
_diffrn_measured_fraction_theta_max 0.995
_diffrn_measurement_device_type 'STOE StadiVari'
_diffrn_measurement_method '\w scans'
_diffrn_radiation_collimation '0.6 mm diameter'
_diffrn_radiation_monochromator 'Graded multilayer mirror'
_diffrn_radiation_type 'Mo K\a'
_diffrn_radiation_wavelength 0.71073
_diffrn_reflns_av_R_equivalents 0.0621
_diffrn_reflns_av_unetI/netI 0.0715
_diffrn_reflns_Laue_measured_fraction_full 0.994
_diffrn_reflns_Laue_measured_fraction_max 0.995
_diffrn_reflns_limit_h_max 23
_diffrn_reflns_limit_h_min -23
_diffrn_reflns_limit_k_max 50
_diffrn_reflns_limit_k_min -50
_diffrn_reflns_limit_l_max 18
_diffrn_reflns_limit_l_min -21
_diffrn_reflns_number 92213
_diffrn_reflns_point_group_measured_fraction_full 0.994
_diffrn_reflns_point_group_measured_fraction_max 0.995
_diffrn_reflns_theta_full 25.242
_diffrn_reflns_theta_max 26.000
_diffrn_reflns_theta_min 1.885
_diffrn_source 'Genix 3D HF Mo'
_diffrn_source_current 1.000
_diffrn_source_power 0.050
_diffrn_source_voltage 50
_exptl_absorpt_coefficient_mu 1.402
_exptl_absorpt_correction_T_max 1.000
_exptl_absorpt_correction_T_min 0.813
_exptl_absorpt_correction_type empirical
_exptl_absorpt_process_details 'STOE X-AREA 1.76'
_exptl_crystal_colour red-brown
_exptl_crystal_density_diffrn 1.277
_exptl_crystal_description rod
_exptl_crystal_F_000 4992
_exptl_crystal_size_max 0.32
_exptl_crystal_size_mid 0.14
_exptl_crystal_size_min 0.11
_refine_diff_density_max 0.605
_refine_diff_density_min -0.581
_refine_diff_density_rms 0.074
_refine_ls_extinction_method none
_refine_ls_goodness_of_fit_ref 0.982
_refine_ls_hydrogen_treatment mixed
_refine_ls_matrix_type full
_refine_ls_number_parameters 1335
_refine_ls_number_reflns 24049
_refine_ls_number_restraints 1
_refine_ls_restrained_S_all 0.982
_refine_ls_R_factor_all 0.0862
_refine_ls_R_factor_gt 0.0434
_refine_ls_shift/su_max 0.003
_refine_ls_shift/su_mean 0.000
_refine_ls_structure_factor_coef Fsqd
_refine_ls_weighting_details 'w=1/[\s^2^(Fo^2^)+(0.0458P)^2^] where P=(Fo^2^+2Fc^2^)/3'
_refine_ls_weighting_scheme calc
_refine_ls_wR_factor_gt 0.0862
_refine_ls_wR_factor_ref 0.0990
_reflns_Friedel_coverage 0.000
_reflns_number_gt 15687
_reflns_number_total 24049
_reflns_threshold_expression 'I > 2\s(I)'
_cod_data_source_file d6cc00444j2.cif
_cod_data_source_block 4
_cod_depositor_comments 'Adding full bibliography for 7135746--7135748.cif.'
_cod_original_sg_symbol_H-M 'P 21/c'
_cod_database_code 7135746
_shelx_shelxl_version_number 2018/3
_shelx_space_group_comment
;
The symmetry employed for this shelxl refinement is uniquely defined
by the following loop, which should always be used as a source of
symmetry information in preference to the above space-group names.
They are only intended as comments.
;

loop_
_space_group_symop_operation_xyz
'x, y, z'
'-x, y+1/2, -z+1/2'
'-x, -y, -z'
'x, -y-1/2, z-1/2'

loop_
_atom_site_label
_atom_site_type_symbol
_atom_site_fract_x
_atom_site_fract_y
_atom_site_fract_z
_atom_site_U_iso_or_equiv
_atom_site_adp_type
_atom_site_occupancy
_atom_site_site_symmetry_order
_atom_site_calc_flag
_atom_site_refinement_flags_posn
_atom_site_refinement_flags_adp
_atom_site_refinement_flags_occupancy
_atom_site_disorder_assembly
_atom_site_disorder_group
Ge1 Ge 0.20209(2) 0.60032(2) -0.01576(2) 0.02575(9) Uani 1 1 d . . . . .
Ge2 Ge 0.20421(2) 0.61408(2) 0.17211(2) 0.02728(9) Uani 1 1 d . . . . .
Ge3 Ge 0.62757(4) 0.64688(2) 0.55677(3) 0.0227(2) Uani 0.795(3) 1 d . . P A 1
Ni1 Ni 0.23084(2) 0.64076(2) 0.07504(3) 0.02288(10) Uani 1 1 d . . . . .
Ni2 Ni 0.69251(2) 0.60345(2) 0.56646(3) 0.02408(10) Uani 1 1 d . . . . .
Ge4 Ge 0.78510(3) 0.63672(3) 0.55725(3) 0.0262(2) Uani 0.795(3) 1 d . . P A 1
P1 P 0.34699(5) 0.64563(2) 0.08918(6) 0.02409(19) Uani 1 1 d . . . . .
P4 P 0.65530(5) 0.57433(2) 0.44881(6) 0.0266(2) Uani 1 1 d . . . . .
P2 P 0.14526(5) 0.67982(2) 0.02825(6) 0.0265(2) Uani 1 1 d . . . . .
P3 P 0.69703(5) 0.59200(2) 0.69056(6) 0.0252(2) Uani 1 1 d . . . . .
Si4 Si 0.73621(5) 0.61917(2) 0.35401(6) 0.0264(2) Uani 1 1 d . . . . .
Si1 Si 0.37061(5) 0.57189(2) 0.03463(6) 0.0249(2) Uani 1 1 d . . . . .
Si2 Si 0.09859(5) 0.66900(2) 0.18546(6) 0.0277(2) Uani 1 1 d . . . . .
Si3 Si 0.69326(5) 0.66483(2) 0.76026(6) 0.0289(2) Uani 1 1 d . . . . .
N2 N 0.12568(14) 0.62822(7) 0.20045(17) 0.0248(6) Uani 1 1 d . . . . .
N1 N 0.27162(14) 0.57380(6) -0.03389(17) 0.0248(6) Uani 1 1 d . . . . .
N3 N 0.63272(14) 0.67149(6) 0.65013(17) 0.0251(6) Uani 1 1 d . . . . .
N4 N 0.80473(14) 0.62749(7) 0.45852(17) 0.0251(6) Uani 1 1 d . . . . .
C19 C 0.40077(18) 0.60761(8) 0.1120(2) 0.0261(8) Uani 1 1 d . . . . .
H19A H 0.404197 0.599574 0.168119 0.031 Uiso 1 1 calc R U . . .
H19B H 0.453746 0.613248 0.122356 0.031 Uiso 1 1 calc R U . . .
C64 C 0.5874(2) 0.72681(9) 0.5935(2) 0.0293(8) Uani 1 1 d . . . . .
C26 C 0.40620(18) 0.67162(8) 0.1814(2) 0.0270(8) Uani 1 1 d . . . . .
C95 C 0.93890(18) 0.60840(9) 0.5097(2) 0.0274(8) Uani 1 1 d . . . . .
C82 C 0.76435(18) 0.55805(8) 0.7338(2) 0.0272(8) Uani 1 1 d . . . . .
C37 C 0.11149(18) 0.59565(8) 0.3137(2) 0.0264(8) Uani 1 1 d . . . . .
C120 C 0.49771(19) 0.58450(9) 0.3904(2) 0.0297(8) Uani 1 1 d . . . . .
H120 H 0.509047 0.606412 0.383951 0.036 Uiso 1 1 calc R U . . .
C1 C 0.23544(17) 0.55562(8) -0.1147(2) 0.0250(7) Uani 1 1 d . . . . .
C32 C 0.08478(17) 0.60448(8) 0.2253(2) 0.0242(7) Uani 1 1 d . . . . .
C63 C 0.57229(18) 0.69570(8) 0.6168(2) 0.0264(8) Uani 1 1 d . . . . .
C121 C 0.4245(2) 0.57606(9) 0.3763(2) 0.0343(9) Uani 1 1 d . . . . .
H121 H 0.385780 0.592192 0.360257 0.041 Uiso 1 1 calc R U . . .
C20 C 0.36279(18) 0.66338(8) 0.0002(2) 0.0261(8) Uani 1 1 d . . . . .
C94 C 0.88483(17) 0.63417(8) 0.4805(2) 0.0258(8) Uani 1 1 d . . . . .
C119 C 0.55577(19) 0.56107(8) 0.4142(2) 0.0275(8) Uani 1 1 d . . . . .
C50 C 0.07142(18) 0.68090(9) 0.0687(2) 0.0287(8) Uani 1 1 d . . . . .
H50A H 0.028815 0.666605 0.030812 0.034 Uiso 1 1 calc R U . . .
H50B H 0.050687 0.703180 0.060363 0.034 Uiso 1 1 calc R U . . .
C31 C 0.44186(18) 0.69952(9) 0.1740(2) 0.0317(8) Uani 1 1 d . . . . .
H31 H 0.443503 0.704194 0.120490 0.038 Uiso 1 1 calc R U . . .
C83 C 0.84254(19) 0.56315(9) 0.7591(2) 0.0339(9) Uani 1 1 d . . . . .
H83 H 0.860985 0.584416 0.758715 0.041 Uiso 1 1 calc R U . . .
C57 C 0.08627(18) 0.67648(9) -0.0902(2) 0.0289(8) Uani 1 1 d . . . . .
C27 C 0.4070(2) 0.66513(10) 0.2626(2) 0.0366(9) Uani 1 1 d . . . . .
H27 H 0.383574 0.645971 0.270127 0.044 Uiso 1 1 calc R U . . .
C113 C 0.70505(19) 0.53721(9) 0.4480(2) 0.0296(8) Uani 1 1 d . . . . .
C33 C 0.01852(18) 0.58945(8) 0.1623(2) 0.0284(8) Uani 1 1 d . . . . .
C58 C 0.03786(18) 0.64981(9) -0.1210(2) 0.0326(8) Uani 1 1 d . . . . .
H58 H 0.032063 0.635509 -0.080823 0.039 Uiso 1 1 calc R U . . .
C118 C 0.7644(2) 0.52619(8) 0.5249(2) 0.0319(8) Uani 1 1 d . . . . .
H118 H 0.778635 0.538210 0.577045 0.038 Uiso 1 1 calc R U . . .
C68 C 0.49577(18) 0.68703(9) 0.5983(2) 0.0287(8) Uani 1 1 d . . . . .
C21 C 0.4323(2) 0.66081(9) -0.0052(2) 0.0354(9) Uani 1 1 d . . . . .
H21 H 0.473884 0.649518 0.039008 0.042 Uiso 1 1 calc R U . . .
C51 C 0.1769(2) 0.72225(9) 0.0425(2) 0.0316(8) Uani 1 1 d . . . . .
C78 C 0.77569(19) 0.69456(9) 0.8049(2) 0.0342(9) Uani 1 1 d . . . . .
H78 H 0.752406 0.716660 0.791286 0.041 Uiso 1 1 calc R U . . .
C122 C 0.4068(2) 0.54434(9) 0.3853(2) 0.0349(9) Uani 1 1 d . . . . .
H122 H 0.356411 0.538761 0.376746 0.042 Uiso 1 1 calc R U . . .
C124 C 0.5368(2) 0.52908(9) 0.4217(2) 0.0327(8) Uani 1 1 d . . . . .
H124 H 0.574975 0.512704 0.437163 0.039 Uiso 1 1 calc R U . . .
C62 C 0.0939(2) 0.69694(9) -0.1509(2) 0.0353(9) Uani 1 1 d . . . . .
H62 H 0.127113 0.715151 -0.131437 0.042 Uiso 1 1 calc R U . . .
C103 C 0.8596(2) 0.69562(9) 0.4522(2) 0.0345(9) Uani 1 1 d . . . . .
H103 H 0.805626 0.688384 0.435311 0.041 Uiso 1 1 calc R U . . .
C2 C 0.22446(18) 0.57027(9) -0.1930(2) 0.0290(8) Uani 1 1 d . . . . .
C96 C 1.01613(18) 0.61546(10) 0.5346(2) 0.0346(9) Uani 1 1 d . . . . .
H96 H 1.052332 0.598266 0.552190 0.042 Uiso 1 1 calc R U . . .
C99 C 0.91117(18) 0.66602(9) 0.4797(2) 0.0276(8) Uani 1 1 d . . . . .
C7 C 0.24955(19) 0.60467(9) -0.1987(2) 0.0324(8) Uani 1 1 d . . . . .
H7 H 0.285817 0.611710 -0.138647 0.039 Uiso 1 1 calc R U . . .
C109 C 0.68976(18) 0.65657(9) 0.2883(2) 0.0312(8) Uani 1 1 d . . . . .
H109 H 0.731655 0.669750 0.284958 0.037 Uiso 1 1 calc R U . . .
C56 C 0.2533(2) 0.72930(9) 0.0961(2) 0.0350(9) Uani 1 1 d . . . . .
H56 H 0.288515 0.712110 0.122445 0.042 Uiso 1 1 calc R U . . .
C41 C 0.1879(2) 0.60809(9) 0.3829(2) 0.0333(9) Uani 1 1 d . . . . .
H41 H 0.202968 0.627215 0.358115 0.040 Uiso 1 1 calc R U . . .
C98 C 0.98943(19) 0.67139(10) 0.5067(2) 0.0351(9) Uani 1 1 d . . . . .
H98 H 1.007054 0.692771 0.505823 0.042 Uiso 1 1 calc R U . . .
C35 C 0.0042(2) 0.55894(9) 0.2750(3) 0.0384(9) Uani 1 1 d . . . . .
H35 H -0.023543 0.543735 0.291716 0.046 Uiso 1 1 calc R U . . .
C87 C 0.7394(2) 0.52650(9) 0.7342(2) 0.0356(9) Uani 1 1 d . . . . .
H87 H 0.686406 0.522422 0.716719 0.043 Uiso 1 1 calc R U . . .
C88 C 0.61378(19) 0.57775(8) 0.7040(2) 0.0273(8) Uani 1 1 d . . . . .
C93 C 0.54534(18) 0.57126(8) 0.6311(2) 0.0296(8) Uani 1 1 d . . . . .
H93 H 0.541789 0.575000 0.574691 0.035 Uiso 1 1 calc R U . . .
C16 C 0.3952(2) 0.53539(9) 0.1079(2) 0.0338(9) Uani 1 1 d . . . . .
H16 H 0.376669 0.515864 0.069757 0.041 Uiso 1 1 calc R U . . .
C34 C -0.02061(19) 0.56733(9) 0.1886(2) 0.0349(9) Uani 1 1 d . . . . .
H34 H -0.065979 0.557608 0.145994 0.042 Uiso 1 1 calc R U . . .
C3 C 0.1852(2) 0.55293(10) -0.2703(2) 0.0381(9) Uani 1 1 d . . . . .
H3 H 0.177505 0.562596 -0.323919 0.046 Uiso 1 1 calc R U . . .
C59 C -0.0020(2) 0.64387(10) -0.2094(2) 0.0378(9) Uani 1 1 d . . . . .
H59 H -0.034765 0.625562 -0.229317 0.045 Uiso 1 1 calc R U . . .
C114 C 0.6849(2) 0.51873(9) 0.3728(2) 0.0345(9) Uani 1 1 d . . . . .
H114 H 0.643937 0.525707 0.319769 0.041 Uiso 1 1 calc R U . . .
C100 C 0.9181(2) 0.57375(9) 0.5197(2) 0.0322(8) Uani 1 1 d . . . . .
H100 H 0.860760 0.572105 0.493060 0.039 Uiso 1 1 calc R U . . .
C61 C 0.0537(2) 0.69090(10) -0.2392(2) 0.0419(10) Uani 1 1 d . . . . .
H61 H 0.059076 0.705130 -0.279708 0.050 Uiso 1 1 calc R U . . .
C52 C 0.1263(2) 0.74814(9) 0.0041(3) 0.0371(9) Uani 1 1 d . . . . .
H52 H 0.073506 0.743938 -0.031948 0.044 Uiso 1 1 calc R U . . .
C84 C 0.8934(2) 0.53728(10) 0.7847(2) 0.0408(10) Uani 1 1 d . . . . .
H84 H 0.946582 0.540995 0.802332 0.049 Uiso 1 1 calc R U . . .
C123 C 0.4621(2) 0.52101(9) 0.4066(2) 0.0355(9) Uani 1 1 d . . . . .
H123 H 0.449556 0.499092 0.411091 0.043 Uiso 1 1 calc R U . . .
C6 C 0.20650(19) 0.52436(9) -0.1148(2) 0.0312(8) Uani 1 1 d . . . . .
C69 C 0.6674(2) 0.73697(9) 0.6067(2) 0.0376(9) Uani 1 1 d . . . . .
H69 H 0.703832 0.719860 0.643093 0.045 Uiso 1 1 calc R U . . .
C13 C 0.42537(19) 0.57030(9) -0.0338(2) 0.0335(9) Uani 1 1 d . . . . .
H13 H 0.401360 0.586827 -0.080736 0.040 Uiso 1 1 calc R U . . .
C65 C 0.5267(2) 0.74867(10) 0.5537(2) 0.0384(9) Uani 1 1 d . . . . .
H65 H 0.536879 0.769696 0.538857 0.046 Uiso 1 1 calc R U . . .
C106 C 0.7811(2) 0.59432(10) 0.2958(2) 0.0422(10) Uani 1 1 d . . . . .
H106 H 0.817246 0.578949 0.340000 0.051 Uiso 1 1 calc R U . . .
C97 C 1.0416(2) 0.64647(10) 0.5344(2) 0.0387(9) Uani 1 1 d . . . . .
H97 H 1.094719 0.650625 0.553307 0.046 Uiso 1 1 calc R U . . .
C36 C 0.0702(2) 0.57315(9) 0.3362(2) 0.0343(9) Uani 1 1 d . . . . .
H36 H 0.087995 0.567357 0.395596 0.041 Uiso 1 1 calc R U . . .
C60 C 0.0056(2) 0.66434(11) -0.2690(2) 0.0408(10) Uani 1 1 d . . . . .
H60 H -0.021787 0.660234 -0.329603 0.049 Uiso 1 1 calc R U . . .
C81 C 0.73966(19) 0.62350(8) 0.7728(2) 0.0307(8) Uani 1 1 d . . . . .
H81A H 0.792497 0.627114 0.779571 0.037 Uiso 1 1 calc R U . . .
H81B H 0.744661 0.614403 0.828581 0.037 Uiso 1 1 calc R U . . .
C30 C 0.4752(2) 0.72077(9) 0.2427(3) 0.0396(9) Uani 1 1 d . . . . .
H30 H 0.498931 0.739918 0.235534 0.048 Uiso 1 1 calc R U . . .
C28 C 0.4417(2) 0.68637(11) 0.3315(3) 0.0460(10) Uani 1 1 d . . . . .
H28 H 0.442865 0.681476 0.386330 0.055 Uiso 1 1 calc R U . . .
C80 C 0.8296(2) 0.69201(10) 0.7616(3) 0.0481(11) Uani 1 1 d . . . . .
H80A H 0.864330 0.710662 0.778241 0.072 Uiso 1 1 calc R U . . .
H80B H 0.799291 0.691683 0.698195 0.072 Uiso 1 1 calc R U . . .
H80C H 0.859709 0.672046 0.780461 0.072 Uiso 1 1 calc R U . . .
C25 C 0.3039(2) 0.68053(9) -0.0646(2) 0.0335(9) Uani 1 1 d . . . . .
H25 H 0.255939 0.682628 -0.062544 0.040 Uiso 1 1 calc R U . . .
C72 C 0.47271(19) 0.65363(9) 0.6153(2) 0.0352(9) Uani 1 1 d . . . . .
H72 H 0.520713 0.640732 0.647068 0.042 Uiso 1 1 calc R U . . .
C4 C 0.1576(2) 0.52234(10) -0.2708(3) 0.0432(10) Uani 1 1 d . . . . .
H4 H 0.130983 0.511042 -0.324140 0.052 Uiso 1 1 calc R U . . .
C112 C 0.64986(19) 0.59726(9) 0.3561(2) 0.0328(8) Uani 1 1 d . . . . .
H11A H 0.609477 0.613815 0.343709 0.039 Uiso 1 1 calc R U . . .
H11B H 0.630336 0.582235 0.305890 0.039 Uiso 1 1 calc R U . . .
C38 C -0.0091(2) 0.59595(10) 0.0661(2) 0.0394(10) Uani 1 1 d . . . . .
H38 H 0.018671 0.615520 0.060403 0.047 Uiso 1 1 calc R U . . .
C67 C 0.4377(2) 0.70995(10) 0.5583(2) 0.0388(10) Uani 1 1 d . . . . .
H67 H 0.386384 0.704493 0.546257 0.047 Uiso 1 1 calc R U . . .
C22 C 0.4421(2) 0.67434(10) -0.0736(3) 0.0443(10) Uani 1 1 d . . . . .
H22 H 0.489449 0.671693 -0.076904 0.053 Uiso 1 1 calc R U . . .
C111 C 0.6307(2) 0.64927(10) 0.1937(2) 0.0446(10) Uani 1 1 d . . . . .
H11C H 0.592371 0.633881 0.194206 0.067 Uiso 1 1 calc R U . . .
H11D H 0.657119 0.639926 0.161711 0.067 Uiso 1 1 calc R U . . .
H11E H 0.605010 0.669363 0.165398 0.067 Uiso 1 1 calc R U . . .
C110 C 0.6519(2) 0.67765(9) 0.3320(2) 0.0390(9) Uani 1 1 d . . . . .
H11F H 0.640000 0.698957 0.304063 0.058 Uiso 1 1 calc R U . . .
H11G H 0.687078 0.680187 0.393833 0.058 Uiso 1 1 calc R U . . .
H11H H 0.604338 0.667320 0.326140 0.058 Uiso 1 1 calc R U . . .
C5 C 0.1685(2) 0.50824(10) -0.1940(2) 0.0386(9) Uani 1 1 d . . . . .
H5 H 0.149825 0.486956 -0.194533 0.046 Uiso 1 1 calc R U . . .
C89 C 0.6173(2) 0.57170(10) 0.7862(2) 0.0392(9) Uani 1 1 d . . . . .
H89 H 0.663669 0.575763 0.836857 0.047 Uiso 1 1 calc R U . . .
C116 C 0.7829(2) 0.48027(9) 0.4509(3) 0.0432(10) Uani 1 1 d . . . . .
H116 H 0.810057 0.461026 0.451927 0.052 Uiso 1 1 calc R U . . .
C115 C 0.7233(2) 0.49064(10) 0.3740(3) 0.0400(9) Uani 1 1 d . . . . .
H115 H 0.708914 0.478391 0.322228 0.048 Uiso 1 1 calc R U . . .
C10 C 0.2108(2) 0.50833(10) -0.0333(3) 0.0411(10) Uani 1 1 d . . . . .
H10 H 0.246566 0.521527 0.017361 0.049 Uiso 1 1 calc R U . . .
C102 C 0.9494(2) 0.56487(10) 0.6163(2) 0.0414(10) Uani 1 1 d . . . . .
H10A H 1.005568 0.566737 0.644119 0.062 Uiso 1 1 calc R U . . .
H10B H 0.934828 0.542585 0.621736 0.062 Uiso 1 1 calc R U . . .
H10C H 0.927943 0.579599 0.644768 0.062 Uiso 1 1 calc R U . . .
C17 C 0.3547(3) 0.53584(10) 0.1671(2) 0.0488(11) Uani 1 1 d . . . . .
H17A H 0.356164 0.514134 0.190789 0.073 Uiso 1 1 calc R U . . .
H17B H 0.301182 0.542586 0.133472 0.073 Uiso 1 1 calc R U . . .
H17C H 0.380947 0.551088 0.214989 0.073 Uiso 1 1 calc R U . . .
C53 C 0.1526(2) 0.77966(9) 0.0183(3) 0.0449(10) Uani 1 1 d . . . . .
H53 H 0.118142 0.796934 -0.009496 0.054 Uiso 1 1 calc R U . . .
C117 C 0.8029(2) 0.49796(10) 0.5263(3) 0.0414(10) Uani 1 1 d . . . . .
H117 H 0.843262 0.490651 0.579327 0.050 Uiso 1 1 calc R U . . .
C23 C 0.3832(2) 0.69169(10) -0.1370(2) 0.0438(10) Uani 1 1 d . . . . .
H23 H 0.390109 0.701450 -0.183342 0.053 Uiso 1 1 calc R U . . .
C55 C 0.2793(2) 0.76096(9) 0.1120(3) 0.0462(11) Uani 1 1 d . . . . .
H55 H 0.331678 0.765407 0.149666 0.055 Uiso 1 1 calc R U . . .
C104 C 0.8617(2) 0.71230(10) 0.3731(3) 0.0476(11) Uani 1 1 d . . . . .
H10D H 0.912946 0.721378 0.389722 0.071 Uiso 1 1 calc R U . . .
H10E H 0.823455 0.729704 0.352781 0.071 Uiso 1 1 calc R U . . .
H10F H 0.849967 0.696469 0.326353 0.071 Uiso 1 1 calc R U . . .
C14 C 0.4163(2) 0.53746(10) -0.0798(3) 0.0464(11) Uani 1 1 d . . . . .
H14A H 0.443097 0.538098 -0.116824 0.070 Uiso 1 1 calc R U . . .
H14B H 0.361678 0.533029 -0.115706 0.070 Uiso 1 1 calc R U . . .
H14C H 0.438508 0.520348 -0.036149 0.070 Uiso 1 1 calc R U . . .
C86 C 0.7910(2) 0.50096(10) 0.7599(3) 0.0464(10) Uani 1 1 d . . . . .
H86 H 0.773266 0.479570 0.760288 0.056 Uiso 1 1 calc R U . . .
C44 C 0.0088(2) 0.67414(10) 0.2025(3) 0.0449(10) Uani 1 1 d . . . . .
H44 H -0.022016 0.653996 0.178877 0.054 Uiso 1 1 calc R U . . .
C85 C 0.8676(2) 0.50649(10) 0.7848(2) 0.0422(10) Uani 1 1 d . . . . .
H85 H 0.902784 0.488918 0.802072 0.051 Uiso 1 1 calc R U . . .
C29 C 0.4745(2) 0.71467(10) 0.3209(3) 0.0448(10) Uani 1 1 d . . . . .
H29 H 0.496422 0.729713 0.367366 0.054 Uiso 1 1 calc R U . . .
C92 C 0.4823(2) 0.55941(9) 0.6398(3) 0.0375(9) Uani 1 1 d . . . . .
H92 H 0.435976 0.554865 0.589454 0.045 Uiso 1 1 calc R U . . .
C66 C 0.4528(2) 0.74018(10) 0.5358(2) 0.0409(10) Uani 1 1 d . . . . .
H66 H 0.412042 0.755162 0.507941 0.049 Uiso 1 1 calc R U . . .
C75 C 0.6347(2) 0.66674(10) 0.8243(2) 0.0408(10) Uani 1 1 d . . . . .
H75 H 0.585964 0.654721 0.789416 0.049 Uiso 1 1 calc R U . . .
C15 C 0.5118(2) 0.57868(11) 0.0138(3) 0.0505(11) Uani 1 1 d . . . . .
H15A H 0.539531 0.560857 0.052724 0.076 Uiso 1 1 calc R U . . .
H15B H 0.518642 0.598483 0.047935 0.076 Uiso 1 1 calc R U . . .
H15C H 0.531908 0.582016 -0.028991 0.076 Uiso 1 1 calc R U . . .
C91 C 0.4863(2) 0.55419(10) 0.7210(3) 0.0456(10) Uani 1 1 d . . . . .
H91 H 0.442466 0.546627 0.726673 0.055 Uiso 1 1 calc R U . . .
C43 C 0.1847(2) 0.61902(12) 0.4667(2) 0.0545(12) Uani 1 1 d . . . . .
H43A H 0.144133 0.635231 0.452820 0.082 Uiso 1 1 calc R U . . .
H43B H 0.234294 0.628466 0.506230 0.082 Uiso 1 1 calc R U . . .
H43C H 0.173796 0.600359 0.494778 0.082 Uiso 1 1 calc R U . . .
C18 C 0.4825(2) 0.53127(10) 0.1644(3) 0.0523(12) Uani 1 1 d . . . . .
H18A H 0.503386 0.550986 0.198430 0.079 Uiso 1 1 calc R U . . .
H18B H 0.507747 0.527344 0.126699 0.079 Uiso 1 1 calc R U . . .
H18C H 0.491606 0.512878 0.203816 0.079 Uiso 1 1 calc R U . . .
C42 C 0.2491(2) 0.58226(11) 0.4025(3) 0.0465(11) Uani 1 1 d . . . . .
H42A H 0.235736 0.563172 0.426995 0.070 Uiso 1 1 calc R U . . .
H42B H 0.298903 0.590704 0.444516 0.070 Uiso 1 1 calc R U . . .
H42C H 0.252016 0.576250 0.348677 0.070 Uiso 1 1 calc R U . . .
C24 C 0.3140(2) 0.69471(10) -0.1324(2) 0.0408(10) Uani 1 1 d . . . . .
H24 H 0.273146 0.706547 -0.175942 0.049 Uiso 1 1 calc R U . . .
C9 C 0.1800(2) 0.62751(10) -0.2319(3) 0.0453(10) Uani 1 1 d . . . . .
H9A H 0.140463 0.619420 -0.287349 0.068 Uiso 1 1 calc R U . . .
H9B H 0.196093 0.649192 -0.240329 0.068 Uiso 1 1 calc R U . . .
H9C H 0.159195 0.628517 -0.189144 0.068 Uiso 1 1 calc R U . . .
C79 C 0.8236(2) 0.69298(11) 0.9046(2) 0.0545(12) Uani 1 1 d . . . . .
H79A H 0.844104 0.671072 0.921464 0.082 Uiso 1 1 calc R U . . .
H79B H 0.790877 0.698422 0.933003 0.082 Uiso 1 1 calc R U . . .
H79C H 0.866175 0.708428 0.922615 0.082 Uiso 1 1 calc R U . . .
C8 C 0.2917(2) 0.60763(11) -0.2566(3) 0.0511(11) Uani 1 1 d . . . . .
H8A H 0.334351 0.592161 -0.236915 0.077 Uiso 1 1 calc R U . . .
H8B H 0.311771 0.629645 -0.252434 0.077 Uiso 1 1 calc R U . . .
H8C H 0.255813 0.602966 -0.317112 0.077 Uiso 1 1 calc R U . . .
C76 C 0.6117(3) 0.70171(11) 0.8316(3) 0.0544(12) Uani 1 1 d . . . . .
H76A H 0.578620 0.701945 0.861503 0.082 Uiso 1 1 calc R U . . .
H76B H 0.583734 0.710941 0.773258 0.082 Uiso 1 1 calc R U . . .
H76C H 0.657915 0.714568 0.864801 0.082 Uiso 1 1 calc R U . . .
C101 C 0.9476(2) 0.54921(10) 0.4739(3) 0.0446(10) Uani 1 1 d . . . . .
H10G H 0.932403 0.556194 0.413848 0.067 Uiso 1 1 calc R U . . .
H10H H 0.925355 0.527892 0.473723 0.067 Uiso 1 1 calc R U . . .
H10I H 1.003707 0.547896 0.504936 0.067 Uiso 1 1 calc R U . . .
C90 C 0.5543(2) 0.55995(11) 0.7945(3) 0.0498(11) Uani 1 1 d . . . . .
H90 H 0.557596 0.555794 0.850616 0.060 Uiso 1 1 calc R U . . .
C77 C 0.6710(3) 0.65107(11) 0.9156(2) 0.0542(12) Uani 1 1 d . . . . .
H77A H 0.715494 0.663840 0.954465 0.081 Uiso 1 1 calc R U . . .
H77B H 0.687504 0.629002 0.911330 0.081 Uiso 1 1 calc R U . . .
H77C H 0.632953 0.650426 0.938801 0.081 Uiso 1 1 calc R U . . .
C107 C 0.8310(2) 0.61534(13) 0.2657(3) 0.0618(14) Uani 1 1 d . . . . .
H10J H 0.857733 0.601385 0.241535 0.093 Uiso 1 1 calc R U . . .
H10K H 0.868807 0.627372 0.315435 0.093 Uiso 1 1 calc R U . . .
H10L H 0.798037 0.630584 0.220955 0.093 Uiso 1 1 calc R U . . .
C12 C 0.1323(3) 0.50889(11) -0.0323(3) 0.0588(12) Uani 1 1 d . . . . .
H12A H 0.114802 0.531320 -0.035745 0.088 Uiso 1 1 calc R U . . .
H12B H 0.136513 0.499028 0.021677 0.088 Uiso 1 1 calc R U . . .
H12C H 0.095243 0.496694 -0.082265 0.088 Uiso 1 1 calc R U . . .
C54 C 0.2284(2) 0.78614(10) 0.0724(3) 0.0488(11) Uani 1 1 d . . . . .
H54 H 0.245963 0.807885 0.082808 0.059 Uiso 1 1 calc R U . . .
C40 C 0.0115(3) 0.56789(12) 0.0227(3) 0.0596(13) Uani 1 1 d . . . . .
H40A H 0.066724 0.563512 0.053854 0.089 Uiso 1 1 calc R U . . .
H40B H -0.001667 0.573513 -0.037892 0.089 Uiso 1 1 calc R U . . .
H40C H -0.017296 0.548598 0.024091 0.089 Uiso 1 1 calc R U . . .
C108 C 0.7261(3) 0.57340(12) 0.2196(3) 0.0595(12) Uani 1 1 d . . . . .
H10M H 0.688512 0.587327 0.174699 0.089 Uiso 1 1 calc R U . . .
H10N H 0.699300 0.558150 0.240539 0.089 Uiso 1 1 calc R U . . .
H10O H 0.755495 0.561369 0.194948 0.089 Uiso 1 1 calc R U . . .
C74 C 0.4245(2) 0.63662(10) 0.5302(3) 0.0501(11) Uani 1 1 d . . . . .
H74A H 0.376828 0.648731 0.497997 0.075 Uiso 1 1 calc R U . . .
H74B H 0.412231 0.614715 0.542031 0.075 Uiso 1 1 calc R U . . .
H74C H 0.453322 0.635400 0.495427 0.075 Uiso 1 1 calc R U . . .
C105 C 0.8815(3) 0.71984(10) 0.5264(3) 0.0545(12) Uani 1 1 d . . . . .
H10P H 0.875586 0.709767 0.574895 0.082 Uiso 1 1 calc R U . . .
H10Q H 0.848065 0.738840 0.506145 0.082 Uiso 1 1 calc R U . . .
H10R H 0.935135 0.726479 0.545867 0.082 Uiso 1 1 calc R U . . .
C11 C 0.2429(3) 0.47399(10) -0.0199(3) 0.0580(12) Uani 1 1 d . . . . .
H11I H 0.206664 0.459838 -0.065369 0.087 Uiso 1 1 calc R U . . .
H11J H 0.250577 0.466048 0.037295 0.087 Uiso 1 1 calc R U . . .
H11K H 0.292221 0.474030 -0.023052 0.087 Uiso 1 1 calc R U . . .
C49 C 0.1555(3) 0.73195(10) 0.2442(4) 0.0752(17) Uani 1 1 d . . . . .
H49A H 0.125349 0.736484 0.276294 0.113 Uiso 1 1 calc R U . . .
H49B H 0.124356 0.736490 0.182301 0.113 Uiso 1 1 calc R U . . .
H49C H 0.201447 0.745662 0.266644 0.113 Uiso 1 1 calc R U . . .
C45 C -0.0440(2) 0.70195(12) 0.1531(3) 0.0583(13) Uani 1 1 d . . . . .
H45A H -0.090467 0.701405 0.162301 0.088 Uiso 1 1 calc R U . . .
H45B H -0.058296 0.699777 0.090832 0.088 Uiso 1 1 calc R U . . .
H45C H -0.017274 0.722545 0.174358 0.088 Uiso 1 1 calc R U . . .
C73 C 0.4297(2) 0.65496(12) 0.6727(3) 0.0610(13) Uani 1 1 d . . . . .
H73A H 0.459015 0.668130 0.724450 0.091 Uiso 1 1 calc R U . . .
H73B H 0.423923 0.632996 0.690598 0.091 Uiso 1 1 calc R U . . .
H73C H 0.378800 0.664586 0.639546 0.091 Uiso 1 1 calc R U . . .
C39 C -0.0953(3) 0.60289(13) 0.0174(3) 0.0727(15) Uani 1 1 d . . . . .
H39A H -0.124232 0.583299 0.016245 0.109 Uiso 1 1 calc R U . . .
H39B H -0.108046 0.609598 -0.042295 0.109 Uiso 1 1 calc R U . . .
H39C H -0.108918 0.620231 0.047174 0.109 Uiso 1 1 calc R U . . .
C70 C 0.6710(3) 0.73731(16) 0.5194(3) 0.0806(18) Uani 1 1 d . . . . .
H70A H 0.640580 0.755466 0.484234 0.121 Uiso 1 1 calc R U . . .
H70B H 0.650240 0.716970 0.488582 0.121 Uiso 1 1 calc R U . . .
H70C H 0.724541 0.739729 0.529279 0.121 Uiso 1 1 calc R U . . .
C71 C 0.6946(3) 0.76853(11) 0.6546(3) 0.0750(16) Uani 1 1 d . . . . .
H71A H 0.667423 0.786493 0.615840 0.113 Uiso 1 1 calc R U . . .
H71B H 0.749964 0.770831 0.673363 0.113 Uiso 1 1 calc R U . . .
H71C H 0.684077 0.768796 0.705561 0.113 Uiso 1 1 calc R U . . .
C47 C 0.1796(3) 0.69626(11) 0.2560(4) 0.090(2) Uani 1 1 d . . . . .
H47 H 0.205795 0.696726 0.217018 0.109 Uiso 1 1 calc R U . . .
C46 C 0.0254(3) 0.67545(14) 0.2990(3) 0.0844(19) Uani 1 1 d . . . . .
H46A H 0.048584 0.696351 0.323670 0.127 Uiso 1 1 calc R U . . .
H46B H 0.060842 0.657988 0.330726 0.127 Uiso 1 1 calc R U . . .
H46C H -0.022786 0.672847 0.304017 0.127 Uiso 1 1 calc R U . . .
C48 C 0.2427(3) 0.68891(13) 0.3294(4) 0.123(3) Uani 1 1 d . . . . .
H48A H 0.281171 0.706002 0.342106 0.184 Uiso 1 1 calc R U . . .
H48B H 0.263902 0.668291 0.321778 0.184 Uiso 1 1 calc R U . . .
H48C H 0.228849 0.687085 0.377868 0.184 Uiso 1 1 calc R U . . .
Ge4A Ge 0.79058(13) 0.62124(10) 0.55716(16) 0.0292(7) Uiso 0.205(3) 1 d D . P A 2
Ge3A Ge 0.64868(16) 0.65713(7) 0.54628(15) 0.0277(7) Uiso 0.205(3) 1 d . . P A 2
H2 H 0.2022(19) 0.5791(9) 0.192(2) 0.050 Uiso 1 1 d . . . . .
H1 H 0.129(2) 0.5855(9) -0.085(2) 0.050 Uiso 1 1 d . . . . .
HDA H 0.864(5) 0.626(4) 0.635(6) 0.050 Uiso 0.2053 1 d D . P A 2
HD H 0.786(2) 0.6739(12) 0.556(3) 0.050 Uiso 0.7947 1 d . . P A 1
HC H 0.573(3) 0.6655(14) 0.484(3) 0.121 Uiso 1 1 d . . . . .

loop_
_atom_site_aniso_label
_atom_site_aniso_U_11
_atom_site_aniso_U_22
_atom_site_aniso_U_33
_atom_site_aniso_U_23
_atom_site_aniso_U_13
_atom_site_aniso_U_12
Ge1 0.02540(18) 0.0258(2) 0.02697(19) -0.00416(16) 0.01235(15) -0.00105(15)
Ge2 0.03024(19) 0.0280(2) 0.02790(19) 0.00144(17) 0.01673(16) -0.00055(15)
Ge3 0.0217(3) 0.0235(3) 0.0223(3) -0.0010(2) 0.0092(2) 0.0026(2)
Ni1 0.0244(2) 0.0218(2) 0.0246(2) -0.00038(19) 0.01288(18) 0.00051(17)
Ni2 0.0267(2) 0.0214(2) 0.0284(2) -0.00133(19) 0.01606(19) 0.00061(18)
Ge4 0.0228(3) 0.0350(6) 0.0225(3) -0.0031(3) 0.0114(2) -0.0053(2)
P1 0.0236(4) 0.0213(5) 0.0272(5) 0.0008(4) 0.0111(4) -0.0023(3)
P4 0.0296(5) 0.0231(5) 0.0261(5) -0.0022(4) 0.0114(4) -0.0015(4)
P2 0.0273(5) 0.0252(5) 0.0308(5) 0.0039(4) 0.0162(4) 0.0023(4)
P3 0.0272(4) 0.0231(5) 0.0250(5) 0.0012(4) 0.0114(4) -0.0007(4)
Si4 0.0239(5) 0.0293(6) 0.0259(5) 0.0011(4) 0.0108(4) 0.0001(4)
Si1 0.0282(5) 0.0235(5) 0.0235(5) -0.0034(4) 0.0118(4) -0.0009(4)
Si2 0.0308(5) 0.0239(5) 0.0278(5) -0.0016(4) 0.0124(4) 0.0004(4)
Si3 0.0297(5) 0.0249(5) 0.0289(5) -0.0019(4) 0.0100(4) 0.0035(4)
N2 0.0284(14) 0.0239(16) 0.0257(15) -0.0008(12) 0.0150(12) -0.0030(12)
N1 0.0297(15) 0.0221(16) 0.0244(15) -0.0049(12) 0.0134(12) -0.0016(12)
N3 0.0241(14) 0.0193(15) 0.0303(15) -0.0012(12) 0.0104(12) 0.0036(11)
N4 0.0200(13) 0.0273(16) 0.0279(15) -0.0023(13) 0.0103(12) -0.0010(12)
C19 0.0245(17) 0.026(2) 0.0251(17) 0.0005(15) 0.0088(14) -0.0014(14)
C64 0.039(2) 0.029(2) 0.0201(17) -0.0050(16) 0.0130(16) 0.0014(16)
C26 0.0242(17) 0.0237(19) 0.0343(19) 0.0025(16) 0.0141(15) 0.0040(14)
C95 0.0257(17) 0.031(2) 0.0273(18) 0.0037(16) 0.0138(15) 0.0046(15)
C82 0.0317(18) 0.030(2) 0.0234(18) 0.0006(15) 0.0153(15) 0.0039(15)
C37 0.0267(17) 0.0238(19) 0.0319(19) 0.0002(15) 0.0159(15) -0.0001(14)
C120 0.0357(19) 0.0236(19) 0.0304(19) -0.0034(16) 0.0150(16) -0.0027(15)
C1 0.0221(16) 0.0258(19) 0.0278(18) -0.0070(15) 0.0117(15) -0.0007(14)
C32 0.0259(17) 0.0212(18) 0.0291(18) -0.0009(15) 0.0152(15) 0.0013(14)
C63 0.0302(18) 0.026(2) 0.0213(17) -0.0026(15) 0.0100(15) 0.0067(15)
C121 0.036(2) 0.037(2) 0.032(2) -0.0060(17) 0.0156(17) -0.0005(17)
C20 0.0257(17) 0.0213(18) 0.0293(18) 0.0007(15) 0.0102(15) -0.0031(14)
C94 0.0194(16) 0.034(2) 0.0245(17) -0.0015(15) 0.0099(14) -0.0023(14)
C119 0.0368(19) 0.026(2) 0.0214(17) -0.0035(15) 0.0145(15) -0.0058(15)
C50 0.0277(17) 0.027(2) 0.035(2) 0.0049(16) 0.0170(16) 0.0055(15)
C31 0.0313(19) 0.026(2) 0.038(2) -0.0004(17) 0.0151(17) -0.0016(15)
C83 0.035(2) 0.031(2) 0.038(2) -0.0020(17) 0.0180(17) 0.0002(16)
C57 0.0263(17) 0.032(2) 0.0295(19) 0.0092(16) 0.0133(15) 0.0075(15)
C27 0.044(2) 0.035(2) 0.033(2) -0.0025(18) 0.0190(18) -0.0013(17)
C113 0.0298(18) 0.031(2) 0.0305(19) -0.0012(16) 0.0154(16) -0.0034(15)
C33 0.0267(17) 0.0245(19) 0.033(2) 0.0010(16) 0.0124(16) -0.0006(14)
C58 0.0276(18) 0.039(2) 0.033(2) 0.0077(17) 0.0144(16) 0.0051(16)
C118 0.042(2) 0.024(2) 0.034(2) -0.0019(16) 0.0208(17) 0.0042(16)
C68 0.0282(18) 0.030(2) 0.0278(18) -0.0038(16) 0.0118(15) 0.0050(15)
C21 0.0299(19) 0.039(2) 0.037(2) 0.0074(18) 0.0146(17) -0.0024(16)
C51 0.036(2) 0.028(2) 0.037(2) 0.0050(17) 0.0220(17) 0.0058(16)
C78 0.036(2) 0.021(2) 0.035(2) -0.0010(16) 0.0058(17) 0.0018(15)
C122 0.035(2) 0.040(2) 0.034(2) -0.0038(18) 0.0194(17) -0.0091(17)
C124 0.037(2) 0.029(2) 0.034(2) -0.0020(17) 0.0180(17) 0.0006(16)
C62 0.034(2) 0.034(2) 0.038(2) 0.0084(18) 0.0157(17) 0.0061(16)
C103 0.0308(19) 0.031(2) 0.039(2) 0.0053(18) 0.0130(17) -0.0002(16)
C2 0.0242(17) 0.034(2) 0.0286(19) -0.0051(16) 0.0115(15) 0.0035(15)
C96 0.0237(18) 0.042(2) 0.039(2) 0.0092(18) 0.0144(16) 0.0072(16)
C99 0.0296(18) 0.030(2) 0.0244(18) 0.0058(16) 0.0132(15) -0.0003(15)
C7 0.0331(19) 0.036(2) 0.0250(18) -0.0029(16) 0.0104(16) -0.0003(16)
C109 0.0249(17) 0.036(2) 0.0318(19) 0.0023(17) 0.0114(16) -0.0044(15)
C56 0.037(2) 0.024(2) 0.050(2) 0.0030(18) 0.0248(19) 0.0043(16)
C41 0.039(2) 0.035(2) 0.0233(18) 0.0007(16) 0.0112(16) -0.0113(17)
C98 0.0284(19) 0.040(2) 0.037(2) 0.0067(18) 0.0147(17) -0.0057(17)
C35 0.032(2) 0.038(2) 0.053(3) 0.006(2) 0.0260(19) -0.0058(17)
C87 0.037(2) 0.029(2) 0.044(2) 0.0028(18) 0.0215(18) 0.0003(16)
C88 0.0335(19) 0.0227(19) 0.0312(19) -0.0006(15) 0.0193(16) -0.0002(15)
C93 0.0301(18) 0.029(2) 0.0322(19) 0.0026(16) 0.0164(16) -0.0020(15)
C16 0.041(2) 0.025(2) 0.0295(19) -0.0040(16) 0.0099(17) 0.0000(16)
C34 0.0262(18) 0.037(2) 0.039(2) -0.0028(18) 0.0123(17) -0.0090(16)
C3 0.037(2) 0.046(3) 0.027(2) -0.0100(18) 0.0102(17) 0.0036(18)
C59 0.0282(19) 0.045(2) 0.036(2) 0.0002(19) 0.0109(17) 0.0020(17)
C114 0.037(2) 0.032(2) 0.032(2) -0.0051(17) 0.0135(17) -0.0005(16)
C100 0.0332(19) 0.031(2) 0.034(2) 0.0045(17) 0.0161(17) 0.0041(16)
C61 0.038(2) 0.054(3) 0.034(2) 0.017(2) 0.0167(18) 0.007(2)
C52 0.036(2) 0.031(2) 0.050(2) 0.0063(19) 0.0243(19) 0.0052(16)
C84 0.037(2) 0.042(3) 0.045(2) 0.000(2) 0.0180(19) 0.0099(18)
C123 0.045(2) 0.030(2) 0.035(2) -0.0011(17) 0.0207(18) -0.0113(17)
C6 0.0283(18) 0.028(2) 0.038(2) -0.0085(17) 0.0153(17) -0.0019(15)
C69 0.040(2) 0.037(2) 0.032(2) -0.0004(18) 0.0125(18) -0.0068(17)
C13 0.0328(19) 0.041(2) 0.0291(19) -0.0044(17) 0.0158(16) 0.0029(16)
C65 0.053(2) 0.030(2) 0.030(2) 0.0000(17) 0.0160(18) 0.0097(18)
C106 0.044(2) 0.052(3) 0.030(2) -0.0029(19) 0.0146(18) 0.0118(19)
C97 0.0244(18) 0.053(3) 0.041(2) 0.009(2) 0.0164(17) -0.0014(18)
C36 0.035(2) 0.039(2) 0.033(2) 0.0064(18) 0.0190(17) 0.0002(17)
C60 0.032(2) 0.061(3) 0.0250(19) 0.0062(19) 0.0083(17) 0.0086(19)
C81 0.0279(18) 0.026(2) 0.0322(19) 0.0005(16) 0.0080(15) 0.0014(15)
C30 0.039(2) 0.028(2) 0.048(2) -0.0056(19) 0.0149(19) -0.0036(16)
C28 0.051(2) 0.053(3) 0.036(2) -0.007(2) 0.022(2) -0.003(2)
C80 0.036(2) 0.035(2) 0.070(3) -0.004(2) 0.020(2) -0.0015(18)
C25 0.0307(19) 0.038(2) 0.031(2) 0.0078(17) 0.0125(16) 0.0010(16)
C72 0.0250(18) 0.039(2) 0.040(2) 0.0012(18) 0.0134(17) 0.0006(16)
C4 0.039(2) 0.046(3) 0.038(2) -0.019(2) 0.0100(19) -0.0063(19)
C112 0.0313(19) 0.034(2) 0.0257(18) -0.0007(16) 0.0057(16) -0.0016(16)
C38 0.042(2) 0.036(2) 0.030(2) 0.0002(18) 0.0070(18) -0.0121(18)
C67 0.0284(19) 0.047(3) 0.039(2) -0.0059(19) 0.0126(17) 0.0106(17)
C22 0.048(2) 0.048(3) 0.049(2) 0.004(2) 0.032(2) -0.007(2)
C111 0.036(2) 0.052(3) 0.035(2) 0.009(2) 0.0053(18) -0.0059(19)
C110 0.0303(19) 0.041(2) 0.046(2) 0.0086(19) 0.0164(18) 0.0064(17)
C5 0.034(2) 0.035(2) 0.046(2) -0.0129(19) 0.0165(18) -0.0076(17)
C89 0.044(2) 0.045(3) 0.030(2) -0.0014(18) 0.0178(18) -0.0090(19)
C116 0.058(3) 0.027(2) 0.055(3) -0.004(2) 0.034(2) 0.0077(18)
C115 0.052(2) 0.036(2) 0.038(2) -0.0117(19) 0.026(2) -0.0028(19)
C10 0.048(2) 0.035(2) 0.043(2) -0.0069(19) 0.0222(19) -0.0164(18)
C102 0.046(2) 0.039(2) 0.042(2) 0.0122(19) 0.0213(19) 0.0046(18)
C17 0.078(3) 0.037(3) 0.030(2) 0.0026(18) 0.023(2) -0.013(2)
C53 0.042(2) 0.028(2) 0.075(3) 0.012(2) 0.035(2) 0.0117(17)
C117 0.050(2) 0.036(2) 0.038(2) 0.0029(19) 0.0196(19) 0.0092(19)
C23 0.064(3) 0.041(3) 0.036(2) 0.0029(19) 0.031(2) -0.009(2)
C55 0.039(2) 0.031(2) 0.071(3) -0.002(2) 0.026(2) -0.0036(18)
C104 0.039(2) 0.045(3) 0.052(3) 0.024(2) 0.013(2) -0.0001(19)
C14 0.038(2) 0.061(3) 0.043(2) -0.018(2) 0.0208(19) 0.004(2)
C86 0.065(3) 0.025(2) 0.057(3) 0.006(2) 0.034(2) 0.0056(19)
C44 0.062(3) 0.042(3) 0.046(2) 0.010(2) 0.039(2) 0.019(2)
C85 0.049(2) 0.036(2) 0.046(2) 0.0069(19) 0.024(2) 0.0195(19)
C29 0.042(2) 0.042(3) 0.042(2) -0.017(2) 0.0109(19) -0.0011(19)
C92 0.036(2) 0.035(2) 0.044(2) 0.0008(19) 0.0193(18) -0.0039(17)
C66 0.044(2) 0.034(2) 0.036(2) -0.0020(18) 0.0102(19) 0.0192(18)
C75 0.046(2) 0.042(2) 0.032(2) -0.0032(18) 0.0150(18) 0.0071(19)
C15 0.037(2) 0.066(3) 0.056(3) -0.019(2) 0.026(2) -0.006(2)
C91 0.045(2) 0.042(3) 0.060(3) 0.003(2) 0.033(2) -0.0069(19)
C43 0.058(3) 0.062(3) 0.033(2) -0.006(2) 0.011(2) 0.007(2)
C18 0.049(2) 0.034(2) 0.051(3) 0.006(2) 0.000(2) 0.0042(19)
C42 0.030(2) 0.070(3) 0.040(2) -0.007(2) 0.0162(18) -0.006(2)
C24 0.049(2) 0.040(2) 0.032(2) 0.0127(18) 0.0161(19) 0.0087(19)
C9 0.048(2) 0.039(2) 0.039(2) 0.0056(19) 0.0101(19) 0.0113(19)
C79 0.059(3) 0.043(3) 0.034(2) 0.004(2) -0.004(2) -0.006(2)
C8 0.062(3) 0.061(3) 0.039(2) -0.004(2) 0.030(2) -0.007(2)
C76 0.067(3) 0.056(3) 0.041(2) -0.001(2) 0.025(2) 0.027(2)
C101 0.051(2) 0.037(2) 0.050(2) 0.002(2) 0.027(2) 0.0090(19)
C90 0.060(3) 0.059(3) 0.047(3) 0.002(2) 0.038(2) -0.008(2)
C77 0.074(3) 0.059(3) 0.037(2) 0.005(2) 0.031(2) 0.006(2)
C107 0.046(2) 0.104(4) 0.049(3) -0.018(3) 0.034(2) -0.003(3)
C12 0.076(3) 0.047(3) 0.074(3) -0.005(2) 0.052(3) -0.016(2)
C54 0.049(2) 0.025(2) 0.083(3) 0.006(2) 0.038(2) 0.0027(18)
C40 0.069(3) 0.070(3) 0.039(2) -0.009(2) 0.024(2) -0.009(3)
C108 0.079(3) 0.059(3) 0.047(3) -0.013(2) 0.033(2) -0.003(3)
C74 0.038(2) 0.039(3) 0.060(3) 0.001(2) 0.010(2) -0.0036(18)
C105 0.060(3) 0.041(3) 0.054(3) -0.005(2) 0.017(2) 0.009(2)
C11 0.060(3) 0.039(3) 0.067(3) 0.001(2) 0.021(2) -0.012(2)
C49 0.068(3) 0.026(3) 0.095(4) -0.016(3) 0.002(3) -0.001(2)
C45 0.057(3) 0.070(3) 0.061(3) 0.015(3) 0.038(2) 0.025(2)
C73 0.044(2) 0.077(4) 0.076(3) 0.019(3) 0.040(2) 0.005(2)
C39 0.069(3) 0.079(4) 0.044(3) 0.005(3) 0.001(2) 0.015(3)
C70 0.058(3) 0.140(6) 0.048(3) 0.013(3) 0.028(2) -0.017(3)
C71 0.067(3) 0.035(3) 0.091(4) -0.010(3) 0.005(3) -0.006(2)
C47 0.073(3) 0.028(3) 0.097(4) -0.017(3) -0.029(3) 0.000(2)
C46 0.137(5) 0.092(4) 0.060(3) 0.035(3) 0.077(3) 0.062(4)
C48 0.075(4) 0.046(4) 0.152(6) 0.000(4) -0.038(4) -0.017(3)

loop_
_atom_type_symbol
_atom_type_description
_atom_type_scat_dispersion_real
_atom_type_scat_dispersion_imag
_atom_type_scat_source
C C 0.0033 0.0016 'International Tables Vol C Tables 4.2.6.8 and 6.1.1.4'
H H 0.0000 0.0000 'International Tables Vol C Tables 4.2.6.8 and 6.1.1.4'
N N 0.0061 0.0033 'International Tables Vol C Tables 4.2.6.8 and 6.1.1.4'
Si Si 0.0817 0.0704 'International Tables Vol C Tables 4.2.6.8 and 6.1.1.4'
P P 0.1023 0.0942 'International Tables Vol C Tables 4.2.6.8 and 6.1.1.4'
Ni Ni 0.3393 1.1124 'International Tables Vol C Tables 4.2.6.8 and 6.1.1.4'
Ge Ge 0.1547 1.8001 'International Tables Vol C Tables 4.2.6.8 and 6.1.1.4'

loop_
_geom_angle_atom_site_label_1
_geom_angle_atom_site_label_2
_geom_angle_atom_site_label_3
_geom_angle
_geom_angle_site_symmetry_1
_geom_angle_site_symmetry_3
_geom_angle_publ_flag
N1 Ge1 Ni1 126.30(8) . . ?
N1 Ge1 H1 97.2(14) . . ?
Ni1 Ge1 H1 136.4(14) . . ?
N2 Ge2 Ni1 121.04(9) . . ?
N2 Ge2 H2 97.7(14) . . ?
Ni1 Ge2 H2 133.6(14) . . ?
N3 Ge3 Ni2 125.50(9) . . ?
N3 Ge3 HC 101(2) . . ?
Ni2 Ge3 HC 134(2) . . ?
P1 Ni1 Ge1 94.46(4) . . ?
P1 Ni1 P2 123.58(4) . . ?
Ge1 Ni1 P2 112.86(4) . . ?
P1 Ni1 Ge2 122.12(4) . . ?
Ge1 Ni1 Ge2 94.66(3) . . ?
P2 Ni1 Ge2 104.43(3) . . ?
Ge4A Ni2 P3 120.51(8) . . ?
P3 Ni2 Ge3 91.61(4) . . ?
Ge4A Ni2 P4 93.76(9) . . ?
P3 Ni2 P4 130.34(4) . . ?
Ge3 Ni2 P4 116.39(4) . . ?
P3 Ni2 Ge4 120.24(4) . . ?
Ge3 Ni2 Ge4 86.80(3) . . ?
P4 Ni2 Ge4 102.47(4) . . ?
Ge4A Ni2 Ge3A 86.51(9) . . ?
P3 Ni2 Ge3A 102.09(8) . . ?
P4 Ni2 Ge3A 115.81(6) . . ?
N4 Ge4 Ni2 113.54(9) . . ?
N4 Ge4 HD 100.1(17) . . ?
Ni2 Ge4 HD 127.5(17) . . ?
C19 P1 C20 103.51(15) . . ?
C19 P1 C26 103.72(15) . . ?
C20 P1 C26 102.13(15) . . ?
C19 P1 Ni1 114.22(11) . . ?
C20 P1 Ni1 119.34(11) . . ?
C26 P1 Ni1 112.11(11) . . ?
C112 P4 C113 105.18(17) . . ?
C112 P4 C119 103.09(15) . . ?
C113 P4 C119 103.38(16) . . ?
C112 P4 Ni2 112.87(12) . . ?
C113 P4 Ni2 120.88(12) . . ?
C119 P4 Ni2 109.66(11) . . ?
C51 P2 C57 103.11(16) . . ?
C51 P2 C50 101.29(16) . . ?
C57 P2 C50 101.92(15) . . ?
C51 P2 Ni1 119.90(12) . . ?
C57 P2 Ni1 110.43(12) . . ?
C50 P2 Ni1 117.81(11) . . ?
C88 P3 C81 104.95(16) . . ?
C88 P3 C82 102.31(16) . . ?
C81 P3 C82 103.55(15) . . ?
C88 P3 Ni2 123.00(12) . . ?
C81 P3 Ni2 114.47(12) . . ?
C82 P3 Ni2 106.29(11) . . ?
N4 Si4 C106 109.35(15) . . ?
N4 Si4 C109 113.62(15) . . ?
C106 Si4 C109 109.87(17) . . ?
N4 Si4 C112 110.74(14) . . ?
C106 Si4 C112 111.20(18) . . ?
C109 Si4 C112 101.91(15) . . ?
N1 Si1 C16 111.27(15) . . ?
N1 Si1 C19 109.98(14) . . ?
C16 Si1 C19 104.42(15) . . ?
N1 Si1 C13 109.46(14) . . ?
C16 Si1 C13 109.66(17) . . ?
C19 Si1 C13 111.98(16) . . ?
N2 Si2 C47 111.83(17) . . ?
N2 Si2 C50 109.32(14) . . ?
C47 Si2 C50 106.7(2) . . ?
N2 Si2 C44 108.74(16) . . ?
C47 Si2 C44 113.5(3) . . ?
C50 Si2 C44 106.55(16) . . ?
N3 Si3 C78 112.31(15) . . ?
N3 Si3 C75 109.16(15) . . ?
C78 Si3 C75 110.75(18) . . ?
N3 Si3 C81 108.87(14) . . ?
C78 Si3 C81 105.40(16) . . ?
C75 Si3 C81 110.29(17) . . ?
C32 N2 Si2 122.1(2) . . ?
C32 N2 Ge2 118.5(2) . . ?
Si2 N2 Ge2 119.05(15) . . ?
C1 N1 Si1 122.7(2) . . ?
C1 N1 Ge1 112.37(19) . . ?
Si1 N1 Ge1 124.91(15) . . ?
C63 N3 Si3 125.0(2) . . ?
C63 N3 Ge3 108.09(19) . . ?
Si3 N3 Ge3 126.63(15) . . ?
C63 N3 Ge3A 105.4(2) . . ?
Si3 N3 Ge3A 127.68(15) . . ?
C94 N4 Si4 123.5(2) . . ?
C94 N4 Ge4A 111.2(2) . . ?
Si4 N4 Ge4A 124.28(16) . . ?
C94 N4 Ge4 109.6(2) . . ?
Si4 N4 Ge4 126.05(14) . . ?
P1 C19 Si1 123.23(17) . . ?
P1 C19 H19A 106.5 . . ?
Si1 C19 H19A 106.5 . . ?
P1 C19 H19B 106.5 . . ?
Si1 C19 H19B 106.5 . . ?
H19A C19 H19B 106.5 . . ?
C65 C64 C63 119.4(3) . . ?
C65 C64 C69 118.4(3) . . ?
C63 C64 C69 122.1(3) . . ?
C31 C26 C27 117.5(3) . . ?
C31 C26 P1 124.0(3) . . ?
C27 C26 P1 117.9(3) . . ?
C96 C95 C94 118.5(3) . . ?
C96 C95 C100 117.8(3) . . ?
C94 C95 C100 123.7(3) . . ?
C87 C82 C83 118.1(3) . . ?
C87 C82 P3 122.1(3) . . ?
C83 C82 P3 119.4(3) . . ?
C36 C37 C32 119.0(3) . . ?
C36 C37 C41 119.6(3) . . ?
C32 C37 C41 121.2(3) . . ?
C121 C120 C119 120.6(3) . . ?
C121 C120 H120 119.7 . . ?
C119 C120 H120 119.7 . . ?
C2 C1 C6 120.2(3) . . ?
C2 C1 N1 119.6(3) . . ?
C6 C1 N1 120.0(3) . . ?
C33 C32 C37 119.1(3) . . ?
C33 C32 N2 120.8(3) . . ?
C37 C32 N2 120.2(3) . . ?
C64 C63 C68 119.5(3) . . ?
C64 C63 N3 120.4(3) . . ?
C68 C63 N3 119.7(3) . . ?
C120 C121 C122 120.6(3) . . ?
C120 C121 H121 119.7 . . ?
C122 C121 H121 119.7 . . ?
C25 C20 C21 117.7(3) . . ?
C25 C20 P1 119.3(2) . . ?
C21 C20 P1 123.0(3) . . ?
C99 C94 C95 119.2(3) . . ?
C99 C94 N4 121.5(3) . . ?
C95 C94 N4 119.1(3) . . ?
C124 C119 C120 118.2(3) . . ?
C124 C119 P4 122.4(3) . . ?
C120 C119 P4 118.8(3) . . ?
P2 C50 Si2 119.26(17) . . ?
P2 C50 H50A 107.5 . . ?
Si2 C50 H50A 107.5 . . ?
P2 C50 H50B 107.5 . . ?
Si2 C50 H50B 107.5 . . ?
H50A C50 H50B 107.0 . . ?
C26 C31 C30 121.4(4) . . ?
C26 C31 H31 119.3 . . ?
C30 C31 H31 119.3 . . ?
C84 C83 C82 120.3(4) . . ?
C84 C83 H83 119.9 . . ?
C82 C83 H83 119.9 . . ?
C58 C57 C62 118.2(3) . . ?
C58 C57 P2 117.7(3) . . ?
C62 C57 P2 123.7(3) . . ?
C28 C27 C26 120.7(4) . . ?
C28 C27 H27 119.6 . . ?
C26 C27 H27 119.6 . . ?
C118 C113 C114 118.2(3) . . ?
C118 C113 P4 119.4(3) . . ?
C114 C113 P4 122.4(3) . . ?
C34 C33 C32 119.3(3) . . ?
C34 C33 C38 119.3(3) . . ?
C32 C33 C38 121.4(3) . . ?
C59 C58 C57 120.8(3) . . ?
C59 C58 H58 119.6 . . ?
C57 C58 H58 119.6 . . ?
C117 C118 C113 120.6(3) . . ?
C117 C118 H118 119.7 . . ?
C113 C118 H118 119.7 . . ?
C67 C68 C63 118.3(3) . . ?
C67 C68 C72 118.0(3) . . ?
C63 C68 C72 123.6(3) . . ?
C22 C21 C20 121.4(3) . . ?
C22 C21 H21 119.3 . . ?
C20 C21 H21 119.3 . . ?
C56 C51 C52 118.1(3) . . ?
C56 C51 P2 119.0(3) . . ?
C52 C51 P2 122.8(3) . . ?
C80 C78 C79 109.1(3) . . ?
C80 C78 Si3 113.3(3) . . ?
C79 C78 Si3 114.1(3) . . ?
C80 C78 H78 106.6 . . ?
C79 C78 H78 106.6 . . ?
Si3 C78 H78 106.6 . . ?
C123 C122 C121 119.7(3) . . ?
C123 C122 H122 120.2 . . ?
C121 C122 H122 120.2 . . ?
C119 C124 C123 120.3(3) . . ?
C119 C124 H124 119.9 . . ?
C123 C124 H124 119.9 . . ?
C61 C62 C57 120.6(4) . . ?
C61 C62 H62 119.7 . . ?
C57 C62 H62 119.7 . . ?
C99 C103 C105 111.5(3) . . ?
C99 C103 C104 111.5(3) . . ?
C105 C103 C104 109.5(3) . . ?
C99 C103 H103 108.1 . . ?
C105 C103 H103 108.1 . . ?
C104 C103 H103 108.1 . . ?
C1 C2 C3 118.3(3) . . ?
C1 C2 C7 123.3(3) . . ?
C3 C2 C7 118.3(3) . . ?
C97 C96 C95 122.2(3) . . ?
C97 C96 H96 118.9 . . ?
C95 C96 H96 118.9 . . ?
C98 C99 C94 119.3(3) . . ?
C98 C99 C103 116.5(3) . . ?
C94 C99 C103 124.2(3) . . ?
C2 C7 C9 110.2(3) . . ?
C2 C7 C8 113.0(3) . . ?
C9 C7 C8 109.9(3) . . ?
C2 C7 H7 107.8 . . ?
C9 C7 H7 107.8 . . ?
C8 C7 H7 107.8 . . ?
C110 C109 C111 109.2(3) . . ?
C110 C109 Si4 112.3(2) . . ?
C111 C109 Si4 113.7(3) . . ?
C110 C109 H109 107.1 . . ?
C111 C109 H109 107.1 . . ?
Si4 C109 H109 107.1 . . ?
C55 C56 C51 121.2(3) . . ?
C55 C56 H56 119.4 . . ?
C51 C56 H56 119.4 . . ?
C42 C41 C37 109.4(3) . . ?
C42 C41 C43 110.4(3) . . ?
C37 C41 C43 113.7(3) . . ?
C42 C41 H41 107.7 . . ?
C37 C41 H41 107.7 . . ?
C43 C41 H41 107.7 . . ?
C97 C98 C99 121.5(3) . . ?
C97 C98 H98 119.3 . . ?
C99 C98 H98 119.3 . . ?
C36 C35 C34 118.4(3) . . ?
C36 C35 H35 120.8 . . ?
C34 C35 H35 120.8 . . ?
C86 C87 C82 120.8(3) . . ?
C86 C87 H87 119.6 . . ?
C82 C87 H87 119.6 . . ?
C93 C88 C89 118.2(3) . . ?
C93 C88 P3 119.8(3) . . ?
C89 C88 P3 122.0(3) . . ?
C92 C93 C88 120.7(3) . . ?
C92 C93 H93 119.7 . . ?
C88 C93 H93 119.7 . . ?
C17 C16 C18 109.0(3) . . ?
C17 C16 Si1 112.2(3) . . ?
C18 C16 Si1 113.1(3) . . ?
C17 C16 H16 107.4 . . ?
C18 C16 H16 107.4 . . ?
Si1 C16 H16 107.4 . . ?
C35 C34 C33 122.1(3) . . ?
C35 C34 H34 119.0 . . ?
C33 C34 H34 119.0 . . ?
C4 C3 C2 121.7(4) . . ?
C4 C3 H3 119.1 . . ?
C2 C3 H3 119.1 . . ?
C60 C59 C58 120.6(4) . . ?
C60 C59 H59 119.7 . . ?
C58 C59 H59 119.7 . . ?
C115 C114 C113 121.2(3) . . ?
C115 C114 H114 119.4 . . ?
C113 C114 H114 119.4 . . ?
C95 C100 C102 110.4(3) . . ?
C95 C100 C101 112.8(3) . . ?
C102 C100 C101 109.4(3) . . ?
C95 C100 H100 108.0 . . ?
C102 C100 H100 108.0 . . ?
C101 C100 H100 108.0 . . ?
C60 C61 C62 120.7(4) . . ?
C60 C61 H61 119.7 . . ?
C62 C61 H61 119.7 . . ?
C53 C52 C51 120.6(3) . . ?
C53 C52 H52 119.7 . . ?
C51 C52 H52 119.7 . . ?
C85 C84 C83 120.5(4) . . ?
C85 C84 H84 119.7 . . ?
C83 C84 H84 119.7 . . ?
C122 C123 C124 120.6(3) . . ?
C122 C123 H123 119.7 . . ?
C124 C123 H123 119.7 . . ?
C5 C6 C1 118.7(3) . . ?
C5 C6 C10 118.5(3) . . ?
C1 C6 C10 122.7(3) . . ?
C71 C69 C64 114.2(4) . . ?
C71 C69 C70 111.6(4) . . ?
C64 C69 C70 109.8(3) . . ?
C71 C69 H69 107.0 . . ?
C64 C69 H69 107.0 . . ?
C70 C69 H69 107.0 . . ?
C14 C13 C15 108.7(3) . . ?
C14 C13 Si1 112.2(3) . . ?
C15 C13 Si1 116.0(3) . . ?
C14 C13 H13 106.5 . . ?
C15 C13 H13 106.5 . . ?
Si1 C13 H13 106.5 . . ?
C66 C65 C64 121.0(4) . . ?
C66 C65 H65 119.5 . . ?
C64 C65 H65 119.5 . . ?
C108 C106 C107 109.6(3) . . ?
C108 C106 Si4 116.4(3) . . ?
C107 C106 Si4 111.8(3) . . ?
C108 C106 H106 106.1 . . ?
C107 C106 H106 106.1 . . ?
Si4 C106 H106 106.1 . . ?
C96 C97 C98 119.4(3) . . ?
C96 C97 H97 120.3 . . ?
C98 C97 H97 120.3 . . ?
C35 C36 C37 122.1(3) . . ?
C35 C36 H36 119.0 . . ?
C37 C36 H36 119.0 . . ?
C59 C60 C61 119.1(4) . . ?
C59 C60 H60 120.4 . . ?
C61 C60 H60 120.4 . . ?
P3 C81 Si3 121.55(18) . . ?
P3 C81 H81A 106.9 . . ?
Si3 C81 H81A 106.9 . . ?
P3 C81 H81B 106.9 . . ?
Si3 C81 H81B 106.9 . . ?
H81A C81 H81B 106.7 . . ?
C29 C30 C31 120.9(4) . . ?
C29 C30 H30 119.5 . . ?
C31 C30 H30 119.5 . . ?
C29 C28 C27 120.2(4) . . ?
C29 C28 H28 119.9 . . ?
C27 C28 H28 119.9 . . ?
C78 C80 H80A 109.5 . . ?
C78 C80 H80B 109.5 . . ?
H80A C80 H80B 109.5 . . ?
C78 C80 H80C 109.5 . . ?
H80A C80 H80C 109.5 . . ?
H80B C80 H80C 109.5 . . ?
C20 C25 C24 121.0(3) . . ?
C20 C25 H25 119.5 . . ?
C24 C25 H25 119.5 . . ?
C74 C72 C68 110.3(3) . . ?
C74 C72 C73 110.6(3) . . ?
C68 C72 C73 112.1(3) . . ?
C74 C72 H72 107.9 . . ?
C68 C72 H72 107.9 . . ?
C73 C72 H72 107.9 . . ?
C5 C4 C3 119.5(4) . . ?
C5 C4 H4 120.3 . . ?
C3 C4 H4 120.3 . . ?
P4 C112 Si4 123.28(18) . . ?
P4 C112 H11A 106.5 . . ?
Si4 C112 H11A 106.5 . . ?
P4 C112 H11B 106.5 . . ?
Si4 C112 H11B 106.5 . . ?
H11A C112 H11B 106.5 . . ?
C33 C38 C40 110.6(3) . . ?
C33 C38 C39 113.8(3) . . ?
C40 C38 C39 109.6(3) . . ?
C33 C38 H38 107.5 . . ?
C40 C38 H38 107.5 . . ?
C39 C38 H38 107.5 . . ?
C66 C67 C68 121.9(3) . . ?
C66 C67 H67 119.1 . . ?
C68 C67 H67 119.1 . . ?
C23 C22 C21 120.1(4) . . ?
C23 C22 H22 119.9 . . ?
C21 C22 H22 119.9 . . ?
C109 C111 H11C 109.5 . . ?
C109 C111 H11D 109.5 . . ?
H11C C111 H11D 109.5 . . ?
C109 C111 H11E 109.5 . . ?
H11C C111 H11E 109.5 . . ?
H11D C111 H11E 109.5 . . ?
C109 C110 H11F 109.5 . . ?
C109 C110 H11G 109.5 . . ?
H11F C110 H11G 109.5 . . ?
C109 C110 H11H 109.5 . . ?
H11F C110 H11H 109.5 . . ?
H11G C110 H11H 109.5 . . ?
C4 C5 C6 121.5(4) . . ?
C4 C5 H5 119.2 . . ?
C6 C5 H5 119.2 . . ?
C90 C89 C88 120.9(4) . . ?
C90 C89 H89 119.6 . . ?
C88 C89 H89 119.6 . . ?
C117 C116 C115 119.9(4) . . ?
C117 C116 H116 120.1 . . ?
C115 C116 H116 120.1 . . ?
C114 C115 C116 119.8(3) . . ?
C114 C115 H115 120.1 . . ?
C116 C115 H115 120.1 . . ?
C6 C10 C11 113.5(3) . . ?
C6 C10 C12 110.6(3) . . ?
C11 C10 C12 110.8(3) . . ?
C6 C10 H10 107.2 . . ?
C11 C10 H10 107.2 . . ?
C12 C10 H10 107.2 . . ?
C100 C102 H10A 109.5 . . ?
C100 C102 H10B 109.5 . . ?
H10A C102 H10B 109.5 . . ?
C100 C102 H10C 109.5 . . ?
H10A C102 H10C 109.5 . . ?
H10B C102 H10C 109.5 . . ?
C16 C17 H17A 109.5 . . ?
C16 C17 H17B 109.5 . . ?
H17A C17 H17B 109.5 . . ?
C16 C17 H17C 109.5 . . ?
H17A C17 H17C 109.5 . . ?
H17B C17 H17C 109.5 . . ?
C54 C53 C52 120.3(4) . . ?
C54 C53 H53 119.9 . . ?
C52 C53 H53 119.9 . . ?
C118 C117 C116 120.3(4) . . ?
C118 C117 H117 119.8 . . ?
C116 C117 H117 119.8 . . ?
C22 C23 C24 119.3(4) . . ?
C22 C23 H23 120.4 . . ?
C24 C23 H23 120.4 . . ?
C56 C55 C54 119.6(4) . . ?
C56 C55 H55 120.2 . . ?
C54 C55 H55 120.2 . . ?
C103 C104 H10D 109.5 . . ?
C103 C104 H10E 109.5 . . ?
H10D C104 H10E 109.5 . . ?
C103 C104 H10F 109.5 . . ?
H10D C104 H10F 109.5 . . ?
H10E C104 H10F 109.5 . . ?
C13 C14 H14A 109.5 . . ?
C13 C14 H14B 109.5 . . ?
H14A C14 H14B 109.5 . . ?
C13 C14 H14C 109.5 . . ?
H14A C14 H14C 109.5 . . ?
H14B C14 H14C 109.5 . . ?
C85 C86 C87 120.2(4) . . ?
C85 C86 H86 119.9 . . ?
C87 C86 H86 119.9 . . ?
C45 C44 C46 109.9(3) . . ?
C45 C44 Si2 115.9(3) . . ?
C46 C44 Si2 113.3(3) . . ?
C45 C44 H44 105.6 . . ?
C46 C44 H44 105.6 . . ?
Si2 C44 H44 105.6 . . ?
C84 C85 C86 120.1(4) . . ?
C84 C85 H85 120.0 . . ?
C86 C85 H85 120.0 . . ?
C30 C29 C28 119.2(4) . . ?
C30 C29 H29 120.4 . . ?
C28 C29 H29 120.4 . . ?
C91 C92 C93 120.3(4) . . ?
C91 C92 H92 119.9 . . ?
C93 C92 H92 119.9 . . ?
C65 C66 C67 119.9(3) . . ?
C65 C66 H66 120.0 . . ?
C67 C66 H66 120.0 . . ?
C76 C75 C77 109.3(3) . . ?
C76 C75 Si3 110.9(3) . . ?
C77 C75 Si3 116.5(3) . . ?
C76 C75 H75 106.5 . . ?
C77 C75 H75 106.5 . . ?
Si3 C75 H75 106.5 . . ?
C13 C15 H15A 109.5 . . ?
C13 C15 H15B 109.5 . . ?
H15A C15 H15B 109.5 . . ?
C13 C15 H15C 109.5 . . ?
H15A C15 H15C 109.5 . . ?
H15B C15 H15C 109.5 . . ?
C92 C91 C90 120.0(4) . . ?
C92 C91 H91 120.0 . . ?
C90 C91 H91 120.0 . . ?
C41 C43 H43A 109.5 . . ?
C41 C43 H43B 109.5 . . ?
H43A C43 H43B 109.5 . . ?
C41 C43 H43C 109.5 . . ?
H43A C43 H43C 109.5 . . ?
H43B C43 H43C 109.5 . . ?
C16 C18 H18A 109.5 . . ?
C16 C18 H18B 109.5 . . ?
H18A C18 H18B 109.5 . . ?
C16 C18 H18C 109.5 . . ?
H18A C18 H18C 109.5 . . ?
H18B C18 H18C 109.5 . . ?
C41 C42 H42A 109.5 . . ?
C41 C42 H42B 109.5 . . ?
H42A C42 H42B 109.5 . . ?
C41 C42 H42C 109.5 . . ?
H42A C42 H42C 109.5 . . ?
H42B C42 H42C 109.5 . . ?
C23 C24 C25 120.4(4) . . ?
C23 C24 H24 119.8 . . ?
C25 C24 H24 119.8 . . ?
C7 C9 H9A 109.5 . . ?
C7 C9 H9B 109.5 . . ?
H9A C9 H9B 109.5 . . ?
C7 C9 H9C 109.5 . . ?
H9A C9 H9C 109.5 . . ?
H9B C9 H9C 109.5 . . ?
C78 C79 H79A 109.5 . . ?
C78 C79 H79B 109.5 . . ?
H79A C79 H79B 109.5 . . ?
C78 C79 H79C 109.5 . . ?
H79A C79 H79C 109.5 . . ?
H79B C79 H79C 109.5 . . ?
C7 C8 H8A 109.5 . . ?
C7 C8 H8B 109.5 . . ?
H8A C8 H8B 109.5 . . ?
C7 C8 H8C 109.5 . . ?
H8A C8 H8C 109.5 . . ?
H8B C8 H8C 109.5 . . ?
C75 C76 H76A 109.5 . . ?
C75 C76 H76B 109.5 . . ?
H76A C76 H76B 109.5 . . ?
C75 C76 H76C 109.5 . . ?
H76A C76 H76C 109.5 . . ?
H76B C76 H76C 109.5 . . ?
C100 C101 H10G 109.5 . . ?
C100 C101 H10H 109.5 . . ?
H10G C101 H10H 109.5 . . ?
C100 C101 H10I 109.5 . . ?
H10G C101 H10I 109.5 . . ?
H10H C101 H10I 109.5 . . ?
C89 C90 C91 119.9(4) . . ?
C89 C90 H90 120.0 . . ?
C91 C90 H90 120.0 . . ?
C75 C77 H77A 109.5 . . ?
C75 C77 H77B 109.5 . . ?
H77A C77 H77B 109.5 . . ?
C75 C77 H77C 109.5 . . ?
H77A C77 H77C 109.5 . . ?
H77B C77 H77C 109.5 . . ?
C106 C107 H10J 109.5 . . ?
C106 C107 H10K 109.5 . . ?
H10J C107 H10K 109.5 . . ?
C106 C107 H10L 109.5 . . ?
H10J C107 H10L 109.5 . . ?
H10K C107 H10L 109.5 . . ?
C10 C12 H12A 109.5 . . ?
C10 C12 H12B 109.5 . . ?
H12A C12 H12B 109.5 . . ?
C10 C12 H12C 109.5 . . ?
H12A C12 H12C 109.5 . . ?
H12B C12 H12C 109.5 . . ?
C53 C54 C55 120.1(4) . . ?
C53 C54 H54 119.9 . . ?
C55 C54 H54 119.9 . . ?
C38 C40 H40A 109.5 . . ?
C38 C40 H40B 109.5 . . ?
H40A C40 H40B 109.5 . . ?
C38 C40 H40C 109.5 . . ?
H40A C40 H40C 109.5 . . ?
H40B C40 H40C 109.5 . . ?
C106 C108 H10M 109.5 . . ?
C106 C108 H10N 109.5 . . ?
H10M C108 H10N 109.5 . . ?
C106 C108 H10O 109.5 . . ?
H10M C108 H10O 109.5 . . ?
H10N C108 H10O 109.5 . . ?
C72 C74 H74A 109.5 . . ?
C72 C74 H74B 109.5 . . ?
H74A C74 H74B 109.5 . . ?
C72 C74 H74C 109.5 . . ?
H74A C74 H74C 109.5 . . ?
H74B C74 H74C 109.5 . . ?
C103 C105 H10P 109.5 . . ?
C103 C105 H10Q 109.5 . . ?
H10P C105 H10Q 109.5 . . ?
C103 C105 H10R 109.5 . . ?
H10P C105 H10R 109.5 . . ?
H10Q C105 H10R 109.5 . . ?
C10 C11 H11I 109.5 . . ?
C10 C11 H11J 109.5 . . ?
H11I C11 H11J 109.5 . . ?
C10 C11 H11K 109.5 . . ?
H11I C11 H11K 109.5 . . ?
H11J C11 H11K 109.5 . . ?
C47 C49 H49A 109.5 . . ?
C47 C49 H49B 109.5 . . ?
H49A C49 H49B 109.5 . . ?
C47 C49 H49C 109.5 . . ?
H49A C49 H49C 109.5 . . ?
H49B C49 H49C 109.5 . . ?
C44 C45 H45A 109.5 . . ?
C44 C45 H45B 109.5 . . ?
H45A C45 H45B 109.5 . . ?
C44 C45 H45C 109.5 . . ?
H45A C45 H45C 109.5 . . ?
H45B C45 H45C 109.5 . . ?
C72 C73 H73A 109.5 . . ?
C72 C73 H73B 109.5 . . ?
H73A C73 H73B 109.5 . . ?
C72 C73 H73C 109.5 . . ?
H73A C73 H73C 109.5 . . ?
H73B C73 H73C 109.5 . . ?
C38 C39 H39A 109.5 . . ?
C38 C39 H39B 109.5 . . ?
H39A C39 H39B 109.5 . . ?
C38 C39 H39C 109.5 . . ?
H39A C39 H39C 109.5 . . ?
H39B C39 H39C 109.5 . . ?
C69 C70 H70A 109.5 . . ?
C69 C70 H70B 109.5 . . ?
H70A C70 H70B 109.5 . . ?
C69 C70 H70C 109.5 . . ?
H70A C70 H70C 109.5 . . ?
H70B C70 H70C 109.5 . . ?
C69 C71 H71A 109.5 . . ?
C69 C71 H71B 109.5 . . ?
H71A C71 H71B 109.5 . . ?
C69 C71 H71C 109.5 . . ?
H71A C71 H71C 109.5 . . ?
H71B C71 H71C 109.5 . . ?
C48 C47 C49 116.0(4) . . ?
C48 C47 Si2 128.5(4) . . ?
C49 C47 Si2 111.9(3) . . ?
C48 C47 H47 96.3 . . ?
C49 C47 H47 96.3 . . ?
Si2 C47 H47 96.3 . . ?
C44 C46 H46A 109.5 . . ?
C44 C46 H46B 109.5 . . ?
H46A C46 H46B 109.5 . . ?
C44 C46 H46C 109.5 . . ?
H46A C46 H46C 109.5 . . ?
H46B C46 H46C 109.5 . . ?
C47 C48 H48A 109.5 . . ?
C47 C48 H48B 109.5 . . ?
H48A C48 H48B 109.5 . . ?
C47 C48 H48C 109.5 . . ?
H48A C48 H48C 109.5 . . ?
H48B C48 H48C 109.5 . . ?
N4 Ge4A Ni2 128.34(15) . . ?
N4 Ge4A HDA 110(7) . . ?
Ni2 Ge4A HDA 121(6) . . ?
N3 Ge3A Ni2 109.49(16) . . ?
N3 Ge3A HC 94(2) . . ?
Ni2 Ge3A HC 122(2) . . ?

loop_
_geom_bond_atom_site_label_1
_geom_bond_atom_site_label_2
_geom_bond_distance
_geom_bond_site_symmetry_2
_geom_bond_publ_flag
Ge1 N1 1.866(3) . ?
Ge1 Ni1 2.1812(7) . ?
Ge1 H1 1.52(3) . ?
Ge2 N2 1.882(3) . ?
Ge2 Ni1 2.2356(6) . ?
Ge2 H2 1.49(4) . ?
Ge3 N3 1.860(3) . ?
Ge3 Ni2 2.1565(7) . ?
Ge3 HC 1.45(6) . ?
Ni1 P1 2.1651(10) . ?
Ni1 P2 2.1980(11) . ?
Ni2 Ge4A 2.108(2) . ?
Ni2 P3 2.1400(11) . ?
Ni2 P4 2.1784(11) . ?
Ni2 Ge4 2.3206(8) . ?
Ni2 Ge3A 2.347(3) . ?
Ge4 N4 1.926(3) . ?
Ge4 HD 1.54(5) . ?
P1 C19 1.830(3) . ?
P1 C20 1.834(3) . ?
P1 C26 1.835(4) . ?
P4 C112 1.812(4) . ?
P4 C113 1.816(4) . ?
P4 C119 1.835(3) . ?
P2 C51 1.838(4) . ?
P2 C57 1.842(4) . ?
P2 C50 1.845(3) . ?
P3 C88 1.825(3) . ?
P3 C81 1.827(3) . ?
P3 C82 1.836(3) . ?
Si4 N4 1.729(3) . ?
Si4 C106 1.890(4) . ?
Si4 C109 1.891(4) . ?
Si4 C112 1.917(4) . ?
Si1 N1 1.755(3) . ?
Si1 C16 1.884(4) . ?
Si1 C19 1.896(3) . ?
Si1 C13 1.896(4) . ?
Si2 N2 1.751(3) . ?
Si2 C47 1.878(5) . ?
Si2 C50 1.893(4) . ?
Si2 C44 1.900(4) . ?
Si3 N3 1.749(3) . ?
Si3 C78 1.890(4) . ?
Si3 C75 1.894(4) . ?
Si3 C81 1.898(4) . ?
N2 C32 1.438(4) . ?
N1 C1 1.455(4) . ?
N3 C63 1.453(4) . ?
N3 Ge3A 2.023(4) . ?
N4 C94 1.454(4) . ?
N4 Ge4A 1.844(4) . ?
C19 H19A 0.9900 . ?
C19 H19B 0.9900 . ?
C64 C65 1.399(5) . ?
C64 C63 1.415(5) . ?
C64 C69 1.524(5) . ?
C26 C31 1.379(5) . ?
C26 C27 1.408(5) . ?
C95 C96 1.395(5) . ?
C95 C94 1.422(5) . ?
C95 C100 1.519(5) . ?
C82 C87 1.392(5) . ?
C82 C83 1.397(5) . ?
C37 C36 1.387(5) . ?
C37 C32 1.416(4) . ?
C37 C41 1.521(5) . ?
C120 C121 1.375(5) . ?
C120 C119 1.403(5) . ?
C120 H120 0.9500 . ?
C1 C2 1.399(5) . ?
C1 C6 1.409(5) . ?
C32 C33 1.406(4) . ?
C63 C68 1.419(5) . ?
C121 C122 1.381(5) . ?
C121 H121 0.9500 . ?
C20 C25 1.385(5) . ?
C20 C21 1.395(5) . ?
C94 C99 1.415(5) . ?
C119 C124 1.393(5) . ?
C50 H50A 0.9900 . ?
C50 H50B 0.9900 . ?
C31 C30 1.379(5) . ?
C31 H31 0.9500 . ?
C83 C84 1.389(5) . ?
C83 H83 0.9500 . ?
C57 C58 1.392(5) . ?
C57 C62 1.398(5) . ?
C27 C28 1.384(5) . ?
C27 H27 0.9500 . ?
C113 C118 1.389(5) . ?
C113 C114 1.397(5) . ?
C33 C34 1.384(5) . ?
C33 C38 1.516(5) . ?
C58 C59 1.386(5) . ?
C58 H58 0.9500 . ?
C118 C117 1.379(5) . ?
C118 H118 0.9500 . ?
C68 C67 1.398(5) . ?
C68 C72 1.518(5) . ?
C21 C22 1.383(5) . ?
C21 H21 0.9500 . ?
C51 C56 1.388(5) . ?
C51 C52 1.404(5) . ?
C78 C80 1.527(5) . ?
C78 C79 1.544(5) . ?
C78 H78 1.0000 . ?
C122 C123 1.367(5) . ?
C122 H122 0.9500 . ?
C124 C123 1.395(5) . ?
C124 H124 0.9500 . ?
C62 C61 1.384(5) . ?
C62 H62 0.9500 . ?
C103 C99 1.518(5) . ?
C103 C105 1.523(5) . ?
C103 C104 1.535(5) . ?
C103 H103 1.0000 . ?
C2 C3 1.399(5) . ?
C2 C7 1.520(5) . ?
C96 C97 1.373(5) . ?
C96 H96 0.9500 . ?
C99 C98 1.395(5) . ?
C7 C9 1.535(5) . ?
C7 C8 1.541(5) . ?
C7 H7 1.0000 . ?
C109 C110 1.531(5) . ?
C109 C111 1.545(5) . ?
C109 H109 1.0000 . ?
C56 C55 1.386(5) . ?
C56 H56 0.9500 . ?
C41 C42 1.519(5) . ?
C41 C43 1.531(5) . ?
C41 H41 1.0000 . ?
C98 C97 1.373(5) . ?
C98 H98 0.9500 . ?
C35 C36 1.378(5) . ?
C35 C34 1.381(5) . ?
C35 H35 0.9500 . ?
C87 C86 1.386(5) . ?
C87 H87 0.9500 . ?
C88 C93 1.390(5) . ?
C88 C89 1.400(5) . ?
C93 C92 1.385(5) . ?
C93 H93 0.9500 . ?
C16 C17 1.531(5) . ?
C16 C18 1.544(5) . ?
C16 H16 1.0000 . ?
C34 H34 0.9500 . ?
C3 C4 1.372(6) . ?
C3 H3 0.9500 . ?
C59 C60 1.381(5) . ?
C59 H59 0.9500 . ?
C114 C115 1.374(5) . ?
C114 H114 0.9500 . ?
C100 C102 1.533(5) . ?
C100 C101 1.538(5) . ?
C100 H100 1.0000 . ?
C61 C60 1.384(6) . ?
C61 H61 0.9500 . ?
C52 C53 1.381(5) . ?
C52 H52 0.9500 . ?
C84 C85 1.368(6) . ?
C84 H84 0.9500 . ?
C123 H123 0.9500 . ?
C6 C5 1.394(5) . ?
C6 C10 1.514(5) . ?
C69 C71 1.507(6) . ?
C69 C70 1.527(6) . ?
C69 H69 1.0000 . ?
C13 C14 1.540(5) . ?
C13 C15 1.545(5) . ?
C13 H13 1.0000 . ?
C65 C66 1.373(5) . ?
C65 H65 0.9500 . ?
C106 C108 1.537(6) . ?
C106 C107 1.547(6) . ?
C106 H106 1.0000 . ?
C97 H97 0.9500 . ?
C36 H36 0.9500 . ?
C60 H60 0.9500 . ?
C81 H81A 0.9900 . ?
C81 H81B 0.9900 . ?
C30 C29 1.368(5) . ?
C30 H30 0.9500 . ?
C28 C29 1.382(6) . ?
C28 H28 0.9500 . ?
C80 H80A 0.9800 . ?
C80 H80B 0.9800 . ?
C80 H80C 0.9800 . ?
C25 C24 1.390(5) . ?
C25 H25 0.9500 . ?
C72 C74 1.514(5) . ?
C72 C73 1.544(5) . ?
C72 H72 1.0000 . ?
C4 C5 1.367(5) . ?
C4 H4 0.9500 . ?
C112 H11A 0.9900 . ?
C112 H11B 0.9900 . ?
C38 C40 1.522(6) . ?
C38 C39 1.531(6) . ?
C38 H38 1.0000 . ?
C67 C66 1.377(6) . ?
C67 H67 0.9500 . ?
C22 C23 1.380(5) . ?
C22 H22 0.9500 . ?
C111 H11C 0.9800 . ?
C111 H11D 0.9800 . ?
C111 H11E 0.9800 . ?
C110 H11F 0.9800 . ?
C110 H11G 0.9800 . ?
C110 H11H 0.9800 . ?
C5 H5 0.9500 . ?
C89 C90 1.377(5) . ?
C89 H89 0.9500 . ?
C116 C117 1.382(5) . ?
C116 C115 1.383(5) . ?
C116 H116 0.9500 . ?
C115 H115 0.9500 . ?
C10 C11 1.527(6) . ?
C10 C12 1.529(6) . ?
C10 H10 1.0000 . ?
C102 H10A 0.9800 . ?
C102 H10B 0.9800 . ?
C102 H10C 0.9800 . ?
C17 H17A 0.9800 . ?
C17 H17B 0.9800 . ?
C17 H17C 0.9800 . ?
C53 C54 1.375(5) . ?
C53 H53 0.9500 . ?
C117 H117 0.9500 . ?
C23 C24 1.383(5) . ?
C23 H23 0.9500 . ?
C55 C54 1.389(5) . ?
C55 H55 0.9500 . ?
C104 H10D 0.9800 . ?
C104 H10E 0.9800 . ?
C104 H10F 0.9800 . ?
C14 H14A 0.9800 . ?
C14 H14B 0.9800 . ?
C14 H14C 0.9800 . ?
C86 C85 1.372(5) . ?
C86 H86 0.9500 . ?
C44 C45 1.524(5) . ?
C44 C46 1.538(6) . ?
C44 H44 1.0000 . ?
C85 H85 0.9500 . ?
C29 H29 0.9500 . ?
C92 C91 1.373(5) . ?
C92 H92 0.9500 . ?
C66 H66 0.9500 . ?
C75 C76 1.535(6) . ?
C75 C77 1.546(5) . ?
C75 H75 1.0000 . ?
C15 H15A 0.9800 . ?
C15 H15B 0.9800 . ?
C15 H15C 0.9800 . ?
C91 C90 1.385(6) . ?
C91 H91 0.9500 . ?
C43 H43A 0.9800 . ?
C43 H43B 0.9800 . ?
C43 H43C 0.9800 . ?
C18 H18A 0.9800 . ?
C18 H18B 0.9800 . ?
C18 H18C 0.9800 . ?
C42 H42A 0.9800 . ?
C42 H42B 0.9800 . ?
C42 H42C 0.9800 . ?
C24 H24 0.9500 . ?
C9 H9A 0.9800 . ?
C9 H9B 0.9800 . ?
C9 H9C 0.9800 . ?
C79 H79A 0.9800 . ?
C79 H79B 0.9800 . ?
C79 H79C 0.9800 . ?
C8 H8A 0.9800 . ?
C8 H8B 0.9800 . ?
C8 H8C 0.9800 . ?
C76 H76A 0.9800 . ?
C76 H76B 0.9800 . ?
C76 H76C 0.9800 . ?
C101 H10G 0.9800 . ?
C101 H10H 0.9800 . ?
C101 H10I 0.9800 . ?
C90 H90 0.9500 . ?
C77 H77A 0.9800 . ?
C77 H77B 0.9800 . ?
C77 H77C 0.9800 . ?
C107 H10J 0.9800 . ?
C107 H10K 0.9800 . ?
C107 H10L 0.9800 . ?
C12 H12A 0.9800 . ?
C12 H12B 0.9800 . ?
C12 H12C 0.9800 . ?
C54 H54 0.9500 . ?
C40 H40A 0.9800 . ?
C40 H40B 0.9800 . ?
C40 H40C 0.9800 . ?
C108 H10M 0.9800 . ?
C108 H10N 0.9800 . ?
C108 H10O 0.9800 . ?
C74 H74A 0.9800 . ?
C74 H74B 0.9800 . ?
C74 H74C 0.9800 . ?
C105 H10P 0.9800 . ?
C105 H10Q 0.9800 . ?
C105 H10R 0.9800 . ?
C11 H11I 0.9800 . ?
C11 H11J 0.9800 . ?
C11 H11K 0.9800 . ?
C49 C47 1.534(6) . ?
C49 H49A 0.9800 . ?
C49 H49B 0.9800 . ?
C49 H49C 0.9800 . ?
C45 H45A 0.9800 . ?
C45 H45B 0.9800 . ?
C45 H45C 0.9800 . ?
C73 H73A 0.9800 . ?
C73 H73B 0.9800 . ?
C73 H73C 0.9800 . ?
C39 H39A 0.9800 . ?
C39 H39B 0.9800 . ?
C39 H39C 0.9800 . ?
C70 H70A 0.9800 . ?
C70 H70B 0.9800 . ?
C70 H70C 0.9800 . ?
C71 H71A 0.9800 . ?
C71 H71B 0.9800 . ?
C71 H71C 0.9800 . ?
C47 C48 1.346(6) . ?
C47 H47 1.0000 . ?
C46 H46A 0.9800 . ?
C46 H46B 0.9800 . ?
C46 H46C 0.9800 . ?
C48 H48A 0.9800 . ?
C48 H48B 0.9800 . ?
C48 H48C 0.9800 . ?
Ge4A HDA 1.469(5) . ?
Ge3A HC 1.43(5) . ?
